data_4129508
loop_
_publ_author_name
'de Ruiter, Graham'
'Thompson, Niklas B.'
'Lionetti, Davide'
'Agapie, Theodor'

_publ_section_title
;
 Nitric oxide activation by distal redox modulation in tetranuclear iron
 nitrosyl complexes.
;
_journal_issue 44
_journal_name_full 'Journal of the American Chemical Society'
_journal_page_first 14094
_journal_page_last 14106
_journal_paper_doi 10.1021/jacs.5b07397
_journal_volume 137
_journal_year 2015
_chemical_formula_moiety 'C84 H60 Fe4 N13 O5, 0.65(C H2 Cl2), 3(C F3 O3 S), 0.5(C4 H10 O), 0.5(O)'
_chemical_formula_sum 'C89.65 H66.3 Cl1.3 F9 Fe4 N13 O15 S3'
_chemical_formula_weight 2102.44
_space_group_crystal_system triclinic
_space_group_IT_number 2
_space_group_name_Hall '-P 1'
_space_group_name_H-M_alt 'P -1'
_atom_sites_solution_hydrogens geom
_atom_sites_solution_primary direct
_atom_sites_solution_secondary difmap
_audit_creation_date 2015-07-07
_audit_creation_method
;
Olex2 1.2
(compiled 2015.01.26 svn.r3151 for OlexSys, GUI svn.r4998)
HELXL-2014,
and manual edit
;
_cell_angle_alpha 76.679(2)
_cell_angle_beta 72.463(2)
_cell_angle_gamma 83.139(2)
_cell_formula_units_Z 4
_cell_length_a 17.9136(12)
_cell_length_b 20.5955(14)
_cell_length_c 26.4341(19)
_cell_measurement_reflns_used 9029
_cell_measurement_temperature 100(2)
_cell_measurement_theta_max 25.53
_cell_measurement_theta_min 2.30
_cell_volume 9035.9(11)
_computing_cell_refinement 'SAINT v8.34A (Bruker-AXS, 2007)'
_computing_data_collection 'APEX2 v2014.11-0 (Bruker-AXS, 2014)'
_computing_data_reduction 'SAINT v8.34A (Bruker-AXS, 2007)'
_computing_molecular_graphics 'DIAMOND 3 (Crystal Impact, 1999)'
_computing_publication_material 'Olex2 (Dolomanov et al., 2009)'
_computing_structure_refinement 'SHELXL-2014/7 (Sheldrick, 2014)'
_computing_structure_solution 'XT-2014/4 (Sheldrick, 2012)'
_diffrn_ambient_temperature 100.05
_diffrn_detector 'CMOS Area Detector'
_diffrn_detector_area_resol_mean 10.24
_diffrn_detector_type 'Bruker PHOTON 100 CMOS'
_diffrn_measured_fraction_theta_full 0.999
_diffrn_measured_fraction_theta_max 0.999
_diffrn_measurement_device '\k-geometry diffractometer'
_diffrn_measurement_device_type 'Bruker D8 VENTURE Kappa Duo PHOTON 100 CMOS'
_diffrn_measurement_method '\f and \w scans'
_diffrn_radiation_monochromator 'multilayer mirrors'
_diffrn_radiation_type MoK\a
_diffrn_radiation_wavelength 0.71073
_diffrn_reflns_av_R_equivalents 0.0793
_diffrn_reflns_av_unetI/netI 0.0568
_diffrn_reflns_Laue_measured_fraction_full 0.999
_diffrn_reflns_Laue_measured_fraction_max 0.999
_diffrn_reflns_limit_h_max 22
_diffrn_reflns_limit_h_min -22
_diffrn_reflns_limit_k_max 25
_diffrn_reflns_limit_k_min -25
_diffrn_reflns_limit_l_max 32
_diffrn_reflns_limit_l_min -32
_diffrn_reflns_number 271002
_diffrn_reflns_point_group_measured_fraction_full 0.999
_diffrn_reflns_point_group_measured_fraction_max 0.999
_diffrn_reflns_theta_full 25.242
_diffrn_reflns_theta_max 26.022
_diffrn_reflns_theta_min 2.177
_diffrn_source 'I\mS HB micro-focus sealed tube'
_diffrn_source_current 1
_diffrn_source_power 0.05
_diffrn_source_type 'Incoatech I\mS HB'
_diffrn_source_voltage 50
_diffrn_standards_number 0
_exptl_absorpt_coefficient_mu 0.829
_exptl_absorpt_correction_T_max 0.7456
_exptl_absorpt_correction_T_min 0.7029
_exptl_absorpt_correction_type multi-scan
_exptl_absorpt_process_details
;
SADABS-2014/5 (Bruker,2014) was used for absorption correction.
wR2(int) was 0.0997 before and 0.0629 after correction.
The Ratio of minimum to maximum transmission is 0.9427.
The \l/2 correction factor is 0.00150.
;
_exptl_crystal_colour red
_exptl_crystal_colour_primary red
_exptl_crystal_density_diffrn 1.545
_exptl_crystal_density_method 'not measured'
_exptl_crystal_description needle
_exptl_crystal_F_000 4281
_exptl_crystal_size_max 0.17
_exptl_crystal_size_mid 0.17
_exptl_crystal_size_min 0.06
_refine_diff_density_max 3.070
_refine_diff_density_min -1.418
_refine_diff_density_rms 0.142
_refine_ls_extinction_method none
_refine_ls_goodness_of_fit_ref 1.061
_refine_ls_hydrogen_treatment constr
_refine_ls_matrix_type full
_refine_ls_number_parameters 2739
_refine_ls_number_reflns 35588
_refine_ls_number_restraints 1089
_refine_ls_restrained_S_all 1.081
_refine_ls_R_factor_all 0.1305
_refine_ls_R_factor_gt 0.0941
_refine_ls_shift/su_max 0.001
_refine_ls_shift/su_mean 0.000
_refine_ls_structure_factor_coef Fsqd
_refine_ls_weighting_details 'w=1/[\s^2^(Fo^2^)+(0.1096P)^2^+79.9331P] where P=(Fo^2^+2Fc^2^)/3'
_refine_ls_weighting_scheme calc
_refine_ls_wR_factor_gt 0.2421
_refine_ls_wR_factor_ref 0.2650
_reflns_Friedel_coverage 0.000
_reflns_number_gt 25602
_reflns_number_total 35588
_reflns_threshold_expression 'I > 2\s(I)'
_cod_data_source_file ja5b07397_si_004.cif
_cod_data_source_block p14225_f
_cod_original_cell_volume 9036.0(11)
_cod_original_formula_sum 'C89.65 H66.30 Cl1.30 F9 Fe4 N13 O15 S3'
_cod_database_code 4129508
_shelxl_version_number 2014-2
_shelx_space_group_comment
;
The symmetry employed for this shelxl refinement is uniquely defined
by the following loop, which should always be used as a source of
symmetry information in preference to the above space-group names.
They are only intended as comments.
;
_shelx_estimated_absorpt_t_max 0.952
_shelx_estimated_absorpt_t_min 0.872
_olex2_refinement_description
;
1. Fixed Uiso
 At 1.2 times of:
  All C(H) groups, All C(H,H) groups
 At 1.5 times of:
  All C(H,H,H) groups
2. Restrained distances
 S109-O111 = O200_$1-C101_$1
 1.411 with sigma of 0.02
 O200-C102
 1.411 with sigma of 0.02
 C100-C101
 1.517 with sigma of 0.02
 C102-C103
 1.517 with sigma of 0.02
 C101-C102
 2.3409 with sigma of 0.02
3. Uiso/Uaniso restraints and constraints
Uanis(C109) = Uanis(S109)
4. Rigid body (RIGU) restrains
 S112, F121, F120, F119, O120, O119, O118, C112
 with sigma for 1-2 distances of 0.002 and sigma for 1-3 distances of 0.002
 O200, C101, C100, C102, C103
 with sigma for 1-2 distances of 0.004 and sigma for 1-3 distances of 0.004
 S111, F118, F115, F117, O115, O117, O116, C111
 with sigma for 1-2 distances of 0.004 and sigma for 1-3 distances of 0.004
 O201
 with sigma for 1-2 distances of 0.001 and sigma for 1-3 distances of 0.001
 S110, F113, F114, F112, O114, O112, O113, C110, S109, F110, F111, F109, O110,
 O111, O109, C109, S108, F106, F107, F108, O107, O106, O108, C108
 with sigma for 1-2 distances of 0.004 and sigma for 1-3 distances of 0.004
 Cl3, Cl4, C105, S114, F126, F125, F127, O124, O126, O125, C114
 with sigma for 1-2 distances of 0.002 and sigma for 1-3 distances of 0.002
5. Same fragment restrains
{Cl0A, Cl2, C104} sigma for 1-2: 0.02, 1-3: 0.04
as
{Cl3, Cl4, C105}
{S106, F102, F100, F101, O102, O100, O101, C106} sigma for 1-2: 0.02, 1-3: 0.04
as
{S107, F103, F105, F104, O105, O103, O104, C107}
{S106, F102, F100, F101, O102, O100, O101, C106} sigma for 1-2: 0.02, 1-3: 0.04
as
{S115, F129, F128, F130, O129, O127, O128, C115}
{S106, F102, F100, F101, O102, O100, O101, C106} sigma for 1-2: 0.02, 1-3: 0.04
as
{S112, F121, F120, F119, O120, O119, O118, C112}
{S106, F102, F100, F101, O102, O100, O101, C106} sigma for 1-2: 0.02, 1-3: 0.04
as
{S113, F123, F124, F122, O121, O122, O123, C113}
{S106, F102, F100, F101, O102, O100, O101, C106} sigma for 1-2: 0.01, 1-3: 0.01
as
{S114, F126, F125, F127, O124, O126, O125, C114}
{S106, F102, F100, F101, O102, O100, O101, C106} sigma for 1-2: 0.02, 1-3: 0.04
as
{S111, F118, F115, F117, O115, O117, O116, C111}
{S106, F102, F100, F101, O102, O100, O101, C106} sigma for 1-2: 0.02, 1-3: 0.04
as
{S110, F113, F114, F112, O114, O112, O113, C110}
{S106, F102, F100, F101, O102, O100, O101, C106} sigma for 1-2: 0.02, 1-3: 0.04
as
{S109, F110, F111, F109, O110, O111, O109, C109}
{S106, F102, F100, F101, O102, O100, O101, C106} sigma for 1-2: 0.02, 1-3: 0.04
as
{S108, F106, F107, F108, O107, O106, O108, C108}
6. Others
 1*[Sof(S108)+Sof(F106)+Sof(F107)+Sof(F108)+Sof(O107)+Sof(O106)+Sof(O108)+
 Sof(C108)]+1*[Sof(S110)+Sof(F113)+Sof(F114)+Sof(F112)+Sof(O114)+Sof(O112)+
 Sof(O113)+Sof(C110)]+1*[Sof(S109)+Sof(F110)+Sof(F111)+Sof(F109)+Sof(O110)+
 Sof(O111)+Sof(O109)+Sof(C109)]+1*[Sof(S111)+Sof(F118)+Sof(F115)+Sof(F117)+
 Sof(O115)+Sof(O117)+Sof(O116)+Sof(C111)]=2 with esd of 0.000001
 1*[Sof(S109)+Sof(F110)+Sof(F111)+Sof(F109)+Sof(O110)+Sof(O111)+Sof(O109)+
 Sof(C109)]+1*[Sof(S111)+Sof(F118)+Sof(F115)+Sof(F117)+Sof(O115)+Sof(O117)+
 Sof(O116)+Sof(C111)]=1 with esd of 0.000001
 1*[Sof(S108)+Sof(F106)+Sof(F107)+Sof(F108)+Sof(O107)+Sof(O106)+Sof(O108)+
 Sof(C108)]+1*[Sof(S110)+Sof(F113)+Sof(F114)+Sof(F112)+Sof(O114)+Sof(O112)+
 Sof(O113)+Sof(C110)]=1 with esd of 0.000001
 1*[Sof(S115)+Sof(F129)+Sof(F128)+Sof(F130)+Sof(O129)+Sof(O127)+Sof(O128)+
 Sof(C115)]+1*[Sof(S114)+Sof(F126)+Sof(F125)+Sof(F127)+Sof(O124)+Sof(O126)+
 Sof(O125)+Sof(C114)]=1 with esd of 0.000001
 1*[Sof(S115)+Sof(F129)+Sof(F128)+Sof(F130)+Sof(O129)+Sof(O127)+Sof(O128)+
 Sof(C115)]+1*[Sof(Cl3)+Sof(Cl4)+Sof(C105)+Sof(H10M)+Sof(H10N)]=1 with esd of
 0.000001
 Sof(S112)=Sof(F121)=Sof(F120)=Sof(F119)=Sof(O120)=Sof(O119)=Sof(O118)=
 Sof(C112)=1-FVAR(1)
 Sof(S113)=Sof(F123)=Sof(F124)=Sof(F122)=Sof(O121)=Sof(O122)=Sof(O123)=
 Sof(C113)=FVAR(1)
 Sof(S108)=Sof(F106)=Sof(F107)=Sof(F108)=Sof(O107)=Sof(O106)=Sof(O108)=
 Sof(C108)=FVAR(2)
 Sof(S110)=Sof(F113)=Sof(F114)=Sof(F112)=Sof(O114)=Sof(O112)=Sof(O113)=
 Sof(C110)=FVAR(3)
 Sof(S109)=Sof(F110)=Sof(F111)=Sof(F109)=Sof(O110)=Sof(O111)=Sof(O109)=
 Sof(C109)=FVAR(4)
 Sof(S111)=Sof(F118)=Sof(F115)=Sof(F117)=Sof(O115)=Sof(O117)=Sof(O116)=
 Sof(C111)=FVAR(5)
 Sof(S115)=Sof(F129)=Sof(F128)=Sof(F130)=Sof(O129)=Sof(O127)=Sof(O128)=
 Sof(C115)=FVAR(6)
 Sof(S114)=Sof(F126)=Sof(F125)=Sof(F127)=Sof(O124)=Sof(O126)=Sof(O125)=
 Sof(C114)=FVAR(7)
 Sof(Cl3)=Sof(Cl4)=Sof(C105)=Sof(H10M)=Sof(H10N)=FVAR(8)
7.a Secondary CH2 refined with riding coordinates:
 C104(H10K,H10L), C105(H10M,H10N), C101(H10A,H10B), C102(H10F,H10G)
7.b Me refined with riding coordinates:
 C100(H10C,H10D,H10E), C103(H10H,H10I,H10J)
7.c Aromatic/amide H refined with riding coordinates:
 C51A(H51A), C52A(H52A), C81A(H81A), C59A(H59A), C4A(H4A), C54A(H54A),
 C2A(H2A), C6A(H6A), C71A(H71A), C24A(H24A), C68A(H68A), C58A(H58A), C53A(H53A),
  C63A(H63A), C69A(H69A), C41A(H41A), C62A(H62A), C44A(H44A), C72A(H72A),
 C25A(H25A), C90A(H90A), C89A(H89A), C33A(H33A), C16A(H16A), C13A(H13A),
 C88A(H88A), C75A(H75A), C76A(H76A), C14A(H14A), C49A(H49A), C34A(H34A),
 C15A(H15A), C46A(H46A), C78A(H78A), C87A(H87A), C86A(H86A), C48A(H48A),
 C98A(H98A), C47A(H47A), C96A(H96A), C95A(H95A), C23A(H23A), C26A(H26A),
 C56A(H56A), C57A(H57A), C82A(H82A), C61A(H61A), C66A(H66A), C64A(H64A),
 C67A(H67A), C36A(H36A), C43A(H43A), C91A(H91A), C79A(H79A), C85A(H85A),
 C35A(H35A), C42A(H42A), C77A(H77A), C94A(H94A), C97A(H97A), C2(H2), C26(H26),
 C24(H24), C6(H6), C44(H44), C51(H51), C69(H69), C49(H49), C16(H16), C15(H15),
 C71(H71), C41(H41), C46(H46), C34(H34), C33(H33), C57(H57), C59(H59), C43(H43),
  C53(H53), C81(H81), C14(H14), C64(H64), C66(H66), C61(H61), C42(H42),
 C68(H68), C75(H75), C82(H82), C92(H92), C91(H91), C67(H67), C76(H76), C63(H63),
  C78(H78), C98(H98), C97(H97), C89(H89), C88(H88), C96(H96), C4(H4), C23(H23),
 C36(H36), C35(H35), C25(H25), C56(H56), C72(H72), C54(H54), C52(H52), C48(H48),
  C58(H58), C13(H13), C47(H47), C79(H79), C99(H99), C77(H77), C62(H62),
 C85(H85), C95(H95), C86(H86), C87(H87)
;
_shelx_shelxl_version_number 2014/7
_olex2_submission_special_instructions 'No special instructions were received'

loop_
_space_group_symop_operation_xyz
'x, y, z'
'-x, -y, -z'

loop_
_atom_site_label
_atom_site_type_symbol
_atom_site_fract_x
_atom_site_fract_y
_atom_site_fract_z
_atom_site_U_iso_or_equiv
_atom_site_adp_type
_atom_site_occupancy
_atom_site_site_symmetry_order
_atom_site_calc_flag
_atom_site_refinement_flags_posn
_atom_site_refinement_flags_adp
_atom_site_refinement_flags_occupancy
_atom_site_disorder_assembly
_atom_site_disorder_group
Fe2A Fe 0.73225(5) 0.96501(4) 0.31943(3) 0.01801(19) Uani 1 1 d . . . . .
Fe3A Fe 0.72201(5) 1.04983(4) 0.21009(4) 0.0206(2) Uani 1 1 d . . . . .
Fe1A Fe 0.84202(5) 0.93148(4) 0.21461(3) 0.0194(2) Uani 1 1 d . . . . .
Fe4A Fe 0.88324(5) 1.07330(5) 0.24979(4) 0.0230(2) Uani 1 1 d . . . . .
O1A O 0.8020(2) 1.0102(2) 0.24795(17) 0.0201(9) Uani 1 1 d . . . . .
O31A O 0.6519(2) 0.9987(2) 0.27585(17) 0.0201(9) Uani 1 1 d . . . . .
O21A O 0.7628(2) 0.8880(2) 0.28356(16) 0.0183(9) Uani 1 1 d . . . . .
O11A O 0.7596(3) 0.9645(2) 0.17830(16) 0.0224(9) Uani 1 1 d . . . . .
O40A O 0.9971(3) 1.1608(3) 0.2537(2) 0.0421(13) Uani 1 1 d . . . . .
N21A N 0.8046(3) 0.9000(3) 0.3650(2) 0.0209(11) Uani 1 1 d . . . . .
N23A N 0.7481(3) 1.0452(3) 0.3471(2) 0.0223(11) Uani 1 1 d . . . . .
N22A N 0.6222(3) 0.9498(3) 0.3770(2) 0.0226(11) Uani 1 1 d . . . . .
N13A N 0.9399(3) 0.9333(3) 0.2392(2) 0.0233(12) Uani 1 1 d . . . . .
N14A N 0.9483(3) 0.9845(3) 0.2626(2) 0.0242(12) Uani 1 1 d . . . . .
N12A N 0.8642(3) 0.8271(3) 0.2185(2) 0.0229(12) Uani 1 1 d . . . . .
N31A N 0.6504(3) 1.1259(3) 0.2517(2) 0.0232(12) Uani 1 1 d . . . . .
N34A N 0.8740(4) 1.1192(3) 0.1737(2) 0.0317(14) Uani 1 1 d . . . . .
N32A N 0.6760(4) 1.0625(3) 0.1440(2) 0.0301(13) Uani 1 1 d . . . . .
N40A N 0.9535(4) 1.1265(3) 0.2513(3) 0.0331(14) Uani 1 1 d . . . . .
N11A N 0.9066(3) 0.9684(3) 0.1309(2) 0.0267(12) Uani 1 1 d . . . . .
N24A N 0.7961(3) 1.0958(3) 0.3145(2) 0.0238(12) Uani 1 1 d . . . . .
N33A N 0.8046(3) 1.1169(3) 0.1635(2) 0.0288(13) Uani 1 1 d . . . . .
C55A C 0.8374(4) 0.7885(3) 0.2682(3) 0.0218(13) Uani 1 1 d . . . . .
C22A C 0.7165(4) 0.7850(3) 0.3490(2) 0.0209(13) Uani 1 1 d . . . . .
C65A C 0.5607(4) 0.9864(3) 0.3632(3) 0.0233(14) Uani 1 1 d . . . . .
C50A C 0.8340(4) 0.8430(3) 0.3467(2) 0.0210(13) Uani 1 1 d . . . . .
C3A C 0.6324(4) 0.8257(3) 0.2836(3) 0.0222(13) Uani 1 1 d . . . . .
C51A C 0.8951(4) 0.8054(3) 0.3610(3) 0.0270(15) Uani 1 1 d . . . . .
H51A H 0.9159 0.7667 0.3466 0.032 Uiso 1 1 calc R . . . .
C1A C 0.6676(4) 0.8623(3) 0.1863(3) 0.0246(14) Uani 1 1 d . . . . .
C5A C 0.5644(4) 0.9224(3) 0.2426(3) 0.0263(14) Uani 1 1 d . . . . .
C52A C 0.9271(4) 0.8247(4) 0.3974(3) 0.0316(16) Uani 1 1 d . . . . .
H52A H 0.9700 0.7995 0.4078 0.038 Uiso 1 1 calc R . . . .
C31A C 0.5810(4) 1.0277(3) 0.3049(3) 0.0221(13) Uani 1 1 d . . . . .
C11A C 0.7766(4) 0.9755(3) 0.1214(3) 0.0266(15) Uani 1 1 d . . . . .
C81A C 0.7136(4) 1.0611(4) 0.3959(3) 0.0285(15) Uani 1 1 d . . . . .
H81A H 0.6782 1.0345 0.4256 0.034 Uiso 1 1 calc R . . . .
C59A C 0.9040(4) 0.7979(3) 0.1762(3) 0.0279(15) Uani 1 1 d . . . . .
H59A H 0.9220 0.8250 0.1411 0.033 Uiso 1 1 calc R . . . .
C60A C 0.5994(4) 1.1002(3) 0.3006(3) 0.0245(14) Uani 1 1 d . . . . .
C37A C 0.5102(4) 0.9830(3) 0.2480(3) 0.0259(14) Uani 1 1 d . . . . .
C4A C 0.5753(4) 0.8772(3) 0.2884(3) 0.0233(14) Uani 1 1 d . . . . .
H4A H 0.5430 0.8819 0.3233 0.028 Uiso 1 1 calc R . . . .
C54A C 0.8343(4) 0.9167(3) 0.4005(3) 0.0266(14) Uani 1 1 d . . . . .
H54A H 0.8126 0.9554 0.4147 0.032 Uiso 1 1 calc R . . . .
C32A C 0.5140(4) 1.0292(3) 0.2783(3) 0.0266(14) Uani 1 1 d . . . . .
C17A C 0.7244(4) 0.8586(3) 0.1323(3) 0.0276(15) Uani 1 1 d . . . . .
C27A C 0.6468(4) 0.7841(3) 0.3345(2) 0.0208(13) Uani 1 1 d . . . . .
C2A C 0.6775(4) 0.8174(3) 0.2324(3) 0.0222(13) Uani 1 1 d . . . . .
H2A H 0.7152 0.7809 0.2287 0.027 Uiso 1 1 calc R . . . .
C6A C 0.6090(4) 0.9132(3) 0.1916(3) 0.0283(15) Uani 1 1 d . . . . .
H6A H 0.5995 0.9417 0.1601 0.034 Uiso 1 1 calc R . . . .
C71A C 1.0033(4) 0.8901(3) 0.2382(3) 0.0285(15) Uani 1 1 d . . . . .
H71A H 1.0126 0.8506 0.2239 0.034 Uiso 1 1 calc R . . . .
C24A C 0.6595(4) 0.7128(3) 0.4355(3) 0.0304(16) Uani 1 1 d . . . . .
H24A H 0.6640 0.6887 0.4698 0.037 Uiso 1 1 calc R . . . .
C68A C 0.5360(4) 0.9023(4) 0.4622(3) 0.0302(16) Uani 1 1 d . . . . .
H68A H 0.5286 0.8718 0.4961 0.036 Uiso 1 1 calc R . . . .
C58A C 0.9187(4) 0.7299(4) 0.1831(3) 0.0292(15) Uani 1 1 d . . . . .
H58A H 0.9459 0.7101 0.1531 0.035 Uiso 1 1 calc R . . . .
C53A C 0.8955(4) 0.8801(4) 0.4174(3) 0.0317(16) Uani 1 1 d . . . . .
H53A H 0.9152 0.8936 0.4428 0.038 Uiso 1 1 calc R . . . .
C63A C 0.6351(4) 1.2310(3) 0.2775(3) 0.0313(16) Uani 1 1 d . . . . .
H63A H 0.6465 1.2768 0.2683 0.038 Uiso 1 1 calc R . . . .
C12A C 0.7737(4) 0.9103(4) 0.1018(3) 0.0303(16) Uani 1 1 d . . . . .
C84A C 0.8286(4) 1.2067(3) 0.3219(3) 0.0318(16) Uani 1 1 d . . . . .
C69A C 0.6097(4) 0.9081(3) 0.4255(3) 0.0263(14) Uani 1 1 d . . . . .
H69A H 0.6527 0.8818 0.4349 0.032 Uiso 1 1 calc R . . . .
C41A C 0.8894(4) 1.0458(3) 0.0521(3) 0.0307(16) Uani 1 1 d . . . . .
H41A H 0.8563 1.0680 0.0306 0.037 Uiso 1 1 calc R . . . .
C62A C 0.5871(4) 1.2042(4) 0.3280(3) 0.0315(16) Uani 1 1 d . . . . .
H62A H 0.5677 1.2308 0.3547 0.038 Uiso 1 1 calc R . . . .
C73A C 1.0169(4) 0.9706(3) 0.2766(3) 0.0301(15) Uani 1 1 d . . . . .
C83A C 0.7892(4) 1.1435(3) 0.3444(3) 0.0280(15) Uani 1 1 d . . . . .
C44A C 0.9834(4) 0.9810(4) 0.1142(3) 0.0343(17) Uani 1 1 d . . . . .
H44A H 1.0161 0.9577 0.1356 0.041 Uiso 1 1 calc R . . . .
C45A C 0.7156(4) 1.0279(3) 0.1054(3) 0.0308(16) Uani 1 1 d . . . . .
C72A C 1.0518(4) 0.9123(4) 0.2611(3) 0.0356(17) Uani 1 1 d . . . . .
H72A H 1.1003 0.8915 0.2655 0.043 Uiso 1 1 calc R . . . .
C25A C 0.5909(4) 0.7126(3) 0.4218(3) 0.0311(16) Uani 1 1 d . . . . .
H25A H 0.5482 0.6883 0.4465 0.037 Uiso 1 1 calc R . . . .
C90A C 0.8018(5) 1.1659(4) 0.1195(3) 0.0370(18) Uani 1 1 d . . . . .
H90A H 0.7594 1.1751 0.1038 0.044 Uiso 1 1 calc R . . . .
C89A C 0.8355(5) 1.2408(4) 0.2691(3) 0.0395(18) Uani 1 1 d . . . . .
H89A H 0.8130 1.2236 0.2470 0.047 Uiso 1 1 calc R . . . .
C33A C 0.4574(4) 1.0822(4) 0.2825(3) 0.0346(17) Uani 1 1 d . . . . .
H33A H 0.4580 1.1128 0.3043 0.042 Uiso 1 1 calc R . . . .
C16A C 0.7300(5) 0.8000(4) 0.1126(3) 0.0362(18) Uani 1 1 d . . . . .
H16A H 0.6982 0.7643 0.1339 0.043 Uiso 1 1 calc R . . . .
C13A C 0.8259(5) 0.9022(4) 0.0523(3) 0.0387(19) Uani 1 1 d . . . . .
H13A H 0.8607 0.9364 0.0319 0.046 Uiso 1 1 calc R . . . .
C74A C 1.0410(5) 1.0130(4) 0.3062(4) 0.0389(19) Uani 1 1 d . . . . .
C88A C 0.8748(5) 1.2999(4) 0.2477(4) 0.050(2) Uani 1 1 d . . . . .
H88A H 0.8797 1.3230 0.2115 0.060 Uiso 1 1 calc R . . . .
C92A C 0.9136(6) 1.1692(5) 0.1349(3) 0.048(2) Uani 1 1 d . . . . .
C75A C 1.1191(5) 1.0294(4) 0.2909(4) 0.048(2) Uani 1 1 d . . . . .
H75A H 1.1565 1.0130 0.2620 0.058 Uiso 1 1 calc R . . . .
C76A C 1.1415(6) 1.0703(5) 0.3187(6) 0.068(3) Uani 1 1 d . . . . .
H76A H 1.1944 1.0821 0.3091 0.082 Uiso 1 1 calc R . . . .
C14A C 0.8282(6) 0.8448(4) 0.0322(3) 0.051(2) Uani 1 1 d . . . . .
H14A H 0.8623 0.8413 -0.0025 0.062 Uiso 1 1 calc R . . . .
C49A C 0.6178(5) 1.1067(4) 0.1347(4) 0.047(2) Uani 1 1 d . . . . .
H49A H 0.5886 1.1298 0.1623 0.056 Uiso 1 1 calc R . . . .
C34A C 0.3993(5) 1.0910(4) 0.2549(4) 0.044(2) Uani 1 1 d . . . . .
H34A H 0.3603 1.1265 0.2587 0.053 Uiso 1 1 calc R . . . .
C15A C 0.7807(6) 0.7931(4) 0.0629(3) 0.051(2) Uani 1 1 d . . . . .
H15A H 0.7830 0.7533 0.0500 0.061 Uiso 1 1 calc R . . . .
C46A C 0.7010(6) 1.0398(4) 0.0558(3) 0.049(2) Uani 1 1 d . . . . .
H46A H 0.7304 1.0162 0.0287 0.059 Uiso 1 1 calc R . . . .
C78A C 1.0106(7) 1.0770(5) 0.3753(4) 0.058(3) Uani 1 1 d . . . . .
H78A H 0.9739 1.0933 0.4045 0.069 Uiso 1 1 calc R . . . .
C87A C 0.9067(6) 1.3237(5) 0.2820(5) 0.063(3) Uani 1 1 d . . . . .
H87A H 0.9348 1.3633 0.2684 0.076 Uiso 1 1 calc R . . . .
C86A C 0.8984(6) 1.2915(5) 0.3342(5) 0.059(3) Uani 1 1 d . . . . .
H86A H 0.9189 1.3097 0.3569 0.070 Uiso 1 1 calc R . . . .
C48A C 0.5991(7) 1.1197(6) 0.0861(4) 0.072(3) Uani 1 1 d . . . . .
H48A H 0.5570 1.1506 0.0805 0.086 Uiso 1 1 calc R . . . .
C98A C 1.0521(7) 1.1366(8) 0.1374(4) 0.081(4) Uani 1 1 d . . . . .
H98A H 1.0408 1.0907 0.1472 0.098 Uiso 1 1 calc R . . . .
C47A C 0.6426(8) 1.0870(6) 0.0464(4) 0.077(4) Uani 1 1 d . . . . .
H47A H 0.6326 1.0969 0.0121 0.093 Uiso 1 1 calc R . . . .
C96A C 1.1442(11) 1.2207(14) 0.1158(8) 0.163(12) Uani 1 1 d . . . . .
H96A H 1.1963 1.2329 0.1093 0.196 Uiso 1 1 calc R . . . .
C95A C 1.0884(16) 1.2670(14) 0.1114(8) 0.194(15) Uani 1 1 d . . . . .
H95A H 1.0998 1.3126 0.1043 0.233 Uiso 1 1 calc R . . . .
C23A C 0.7216(4) 0.7482(3) 0.3993(3) 0.0255(14) Uani 1 1 d . . . . .
H23A H 0.7687 0.7474 0.4090 0.031 Uiso 1 1 calc R . . . .
C21A C 0.7871(4) 0.8262(3) 0.3118(3) 0.0221(13) Uani 1 1 d . . . . .
C26A C 0.5850(4) 0.7483(3) 0.3715(3) 0.0254(14) Uani 1 1 d . . . . .
H26A H 0.5378 0.7482 0.3622 0.030 Uiso 1 1 calc R . . . .
C56A C 0.8516(4) 0.7198(3) 0.2776(3) 0.0254(14) Uani 1 1 d . . . . .
H56A H 0.8332 0.6933 0.3130 0.030 Uiso 1 1 calc R . . . .
C57A C 0.8933(4) 0.6905(3) 0.2344(3) 0.0279(15) Uani 1 1 d . . . . .
H57A H 0.9044 0.6435 0.2400 0.033 Uiso 1 1 calc R . . . .
C82A C 0.7382(4) 1.1229(4) 0.3957(3) 0.0298(15) Uani 1 1 d . . . . .
H82A H 0.7232 1.1462 0.4247 0.036 Uiso 1 1 calc R . . . .
C61A C 0.5675(4) 1.1380(3) 0.3394(3) 0.0278(15) Uani 1 1 d . . . . .
H61A H 0.5329 1.1192 0.3734 0.033 Uiso 1 1 calc R . . . .
C40A C 0.8605(4) 0.9992(3) 0.0992(3) 0.0268(15) Uani 1 1 d . . . . .
C66A C 0.4864(4) 0.9839(4) 0.3987(3) 0.0302(15) Uani 1 1 d . . . . .
H66A H 0.4443 1.0110 0.3888 0.036 Uiso 1 1 calc R . . . .
C64A C 0.6659(4) 1.1906(3) 0.2409(3) 0.0279(15) Uani 1 1 d . . . . .
H64A H 0.6996 1.2092 0.2065 0.034 Uiso 1 1 calc R . . . .
C67A C 0.4739(4) 0.9408(4) 0.4495(3) 0.0350(17) Uani 1 1 d . . . . .
H67A H 0.4232 0.9384 0.4747 0.042 Uiso 1 1 calc R . . . .
C36A C 0.4537(4) 0.9934(4) 0.2195(3) 0.0339(16) Uani 1 1 d . . . . .
H36A H 0.4521 0.9630 0.1977 0.041 Uiso 1 1 calc R . . . .
C43A C 1.0166(5) 1.0260(4) 0.0675(3) 0.0377(18) Uani 1 1 d . . . . .
H43A H 1.0709 1.0336 0.0567 0.045 Uiso 1 1 calc R . . . .
C91A C 0.8689(6) 1.1997(4) 0.1013(3) 0.046(2) Uani 1 1 d . . . . .
H91A H 0.8819 1.2365 0.0716 0.055 Uiso 1 1 calc R . . . .
C79A C 0.9864(6) 1.0369(4) 0.3486(3) 0.045(2) Uani 1 1 d . . . . .
H79A H 0.9331 1.0257 0.3591 0.055 Uiso 1 1 calc R . . . .
C85A C 0.8603(5) 1.2325(4) 0.3547(4) 0.046(2) Uani 1 1 d . . . . .
H85A H 0.8558 1.2096 0.3909 0.055 Uiso 1 1 calc R . . . .
C35A C 0.4003(5) 1.0478(4) 0.2229(3) 0.0404(19) Uani 1 1 d . . . . .
H35A H 0.3636 1.0550 0.2024 0.049 Uiso 1 1 calc R . . . .
C42A C 0.9688(5) 1.0593(4) 0.0371(3) 0.0366(18) Uani 1 1 d . . . . .
H42A H 0.9896 1.0920 0.0056 0.044 Uiso 1 1 calc R . . . .
C93A C 0.9936(7) 1.1852(7) 0.1308(4) 0.072(4) Uani 1 1 d . . . . .
C77A C 1.0854(7) 1.0932(5) 0.3602(5) 0.070(3) Uani 1 1 d . . . . .
H77A H 1.1004 1.1215 0.3788 0.084 Uiso 1 1 calc R . . . .
C94A C 1.0135(11) 1.2509(8) 0.1168(5) 0.130(8) Uani 1 1 d . . . . .
H94A H 0.9752 1.2855 0.1107 0.156 Uiso 1 1 calc R . . . .
C97A C 1.1279(8) 1.1552(13) 0.1298(6) 0.132(8) Uani 1 1 d . . . . .
H97A H 1.1681 1.1218 0.1344 0.158 Uiso 1 1 calc R . . . .
Fe1 Fe 0.30160(5) 0.53526(5) 0.32719(4) 0.0214(2) Uani 1 1 d . . . . .
Fe2 Fe 0.45002(5) 0.51350(5) 0.23859(4) 0.0248(2) Uani 1 1 d . . . . .
Fe3 Fe 0.34167(6) 0.63874(5) 0.21999(4) 0.0281(2) Uani 1 1 d . . . . .
Fe4 Fe 0.27191(6) 0.48814(6) 0.21779(4) 0.0332(3) Uani 1 1 d . . . . .
O21 O 0.4147(2) 0.5197(2) 0.31851(17) 0.0209(9) Uani 1 1 d . . . . .
O11 O 0.3165(3) 0.6373(2) 0.29789(18) 0.0243(10) Uani 1 1 d . . . . .
O1 O 0.3366(3) 0.5398(2) 0.24796(18) 0.0278(10) Uani 1 1 d . . . . .
O31 O 0.4570(2) 0.6114(2) 0.21608(17) 0.0253(10) Uani 1 1 d . . . . .
O40 O 0.1701(4) 0.4193(3) 0.1827(3) 0.0513(15) Uani 1 1 d . . . . .
N11 N 0.2477(3) 0.5800(3) 0.3945(2) 0.0245(12) Uani 1 1 d . . . . .
N12 N 0.3157(3) 0.4321(3) 0.3698(2) 0.0259(12) Uani 1 1 d . . . . .
N14 N 0.1780(3) 0.5219(3) 0.2750(2) 0.0296(13) Uani 1 1 d . . . . .
N31 N 0.4038(4) 0.7243(3) 0.1730(2) 0.0342(14) Uani 1 1 d . . . . .
N23 N 0.4196(4) 0.4209(3) 0.2401(2) 0.0321(14) Uani 1 1 d . . . . .
N33 N 0.3276(4) 0.6198(4) 0.1511(2) 0.0378(15) Uani 1 1 d . . . . .
N34 N 0.3141(4) 0.5568(4) 0.1468(2) 0.0397(16) Uani 1 1 d . . . . .
N24 N 0.3441(4) 0.4083(3) 0.2427(3) 0.0377(15) Uani 1 1 d . . . . .
N40 N 0.2148(4) 0.4439(4) 0.1946(3) 0.0426(16) Uani 1 1 d . . . . .
N21 N 0.5459(3) 0.4712(3) 0.2690(2) 0.0264(12) Uani 1 1 d . . . . .
N22 N 0.5054(3) 0.5315(3) 0.1512(2) 0.0345(15) Uani 1 1 d . . . . .
N13 N 0.1918(3) 0.5207(3) 0.3232(2) 0.0280(13) Uani 1 1 d . . . . .
N32 N 0.2235(3) 0.6861(3) 0.2410(3) 0.0331(14) Uani 1 1 d . . . . .
C3 C 0.4660(4) 0.6120(3) 0.3614(3) 0.0214(13) Uani 1 1 d . . . . .
C21 C 0.4443(4) 0.4687(3) 0.3545(3) 0.0214(13) Uani 1 1 d . . . . .
C27 C 0.4467(4) 0.5569(3) 0.4100(3) 0.0214(13) Uani 1 1 d . . . . .
C2 C 0.4120(4) 0.6657(3) 0.3593(3) 0.0226(13) Uani 1 1 d . . . . .
H2 H 0.3681 0.6681 0.3899 0.027 Uiso 1 1 calc R . . . .
C26 C 0.4295(4) 0.5752(3) 0.4605(3) 0.0242(14) Uani 1 1 d . . . . .
H26 H 0.4346 0.6201 0.4617 0.029 Uiso 1 1 calc R . . . .
C5 C 0.5423(4) 0.6600(3) 0.2701(3) 0.0241(14) Uani 1 1 d . . . . .
C50 C 0.5290(4) 0.4508(3) 0.3230(3) 0.0248(14) Uani 1 1 d . . . . .
C24 C 0.4009(4) 0.4633(3) 0.5070(3) 0.0255(14) Uani 1 1 d . . . . .
H24 H 0.3873 0.4310 0.5399 0.031 Uiso 1 1 calc R . . . .
C6 C 0.4872(4) 0.7145(3) 0.2689(3) 0.0259(14) Uani 1 1 d . . . . .
H6 H 0.4953 0.7500 0.2379 0.031 Uiso 1 1 calc R . . . .
C65 C 0.5141(4) 0.5974(4) 0.1271(3) 0.0342(17) Uani 1 1 d . . . . .
C44 C 0.2280(4) 0.5473(4) 0.4460(3) 0.0338(17) Uani 1 1 d . . . . .
H44 H 0.2433 0.5011 0.4539 0.041 Uiso 1 1 calc R . . . .
C73 C 0.0989(4) 0.5220(4) 0.2848(3) 0.0368(18) Uani 1 1 d . . . . .
C51 C 0.5829(4) 0.4175(4) 0.3484(3) 0.0318(16) Uani 1 1 d . . . . .
H51 H 0.5693 0.4039 0.3868 0.038 Uiso 1 1 calc R . . . .
C1 C 0.4211(4) 0.7168(3) 0.3126(3) 0.0255(14) Uani 1 1 d . . . . .
C31 C 0.5119(4) 0.6401(4) 0.1669(3) 0.0300(16) Uani 1 1 d . . . . .
C69 C 0.5134(5) 0.4872(5) 0.1201(3) 0.0412(19) Uani 1 1 d . . . . .
H69 H 0.5093 0.4410 0.1364 0.049 Uiso 1 1 calc R . . . .
C49 C 0.1754(5) 0.6978(4) 0.2091(3) 0.0399(19) Uani 1 1 d . . . . .
H49 H 0.1973 0.7025 0.1710 0.048 Uiso 1 1 calc R . . . .
C11 C 0.2546(4) 0.6798(3) 0.3237(3) 0.0299(16) Uani 1 1 d . . . . .
C16 C 0.3715(4) 0.8349(4) 0.3043(3) 0.0369(18) Uani 1 1 d . . . . .
H16 H 0.4238 0.8464 0.2978 0.044 Uiso 1 1 calc R . . . .
C15 C 0.3129(5) 0.8848(4) 0.3066(4) 0.046(2) Uani 1 1 d . . . . .
H15 H 0.3246 0.9298 0.3028 0.055 Uiso 1 1 calc R . . . .
C71 C 0.1215(4) 0.5196(4) 0.3614(3) 0.0331(17) Uani 1 1 d . . . . .
H71 H 0.1143 0.5185 0.3987 0.040 Uiso 1 1 calc R . . . .
C32 C 0.5949(4) 0.6385(3) 0.1743(3) 0.0279(15) Uani 1 1 d . . . . .
C41 C 0.1859(4) 0.6785(4) 0.4243(3) 0.0369(18) Uani 1 1 d . . . . .
H41 H 0.1716 0.7248 0.4159 0.044 Uiso 1 1 calc R . . . .
C46 C 0.1123(4) 0.6861(4) 0.3180(3) 0.0351(17) Uani 1 1 d . . . . .
H46 H 0.0918 0.6821 0.3561 0.042 Uiso 1 1 calc R . . . .
C34 C 0.7352(4) 0.6172(4) 0.1379(3) 0.0378(18) Uani 1 1 d . . . . .
H34 H 0.7784 0.6066 0.1092 0.045 Uiso 1 1 calc R . . . .
C33 C 0.6601(4) 0.6229(4) 0.1329(3) 0.0347(17) Uani 1 1 d . . . . .
H33 H 0.6523 0.6160 0.1005 0.042 Uiso 1 1 calc R . . . .
C57 C 0.3551(5) 0.2968(4) 0.4030(3) 0.0406(19) Uani 1 1 d . . . . .
H57 H 0.3685 0.2506 0.4133 0.049 Uiso 1 1 calc R . . . .
C12 C 0.2797(4) 0.7517(3) 0.3169(3) 0.0296(15) Uani 1 1 d . . . . .
C60 C 0.4806(4) 0.7126(4) 0.1510(3) 0.0349(17) Uani 1 1 d . . . . .
C59 C 0.2599(5) 0.3856(4) 0.3890(4) 0.0407(19) Uani 1 1 d . . . . .
H59 H 0.2071 0.3998 0.3902 0.049 Uiso 1 1 calc R . . . .
C43 C 0.1865(5) 0.5774(4) 0.4882(3) 0.0408(19) Uani 1 1 d . . . . .
H43 H 0.1729 0.5525 0.5244 0.049 Uiso 1 1 calc R . . . .
C53 C 0.6771(4) 0.4266(4) 0.2607(4) 0.0403(19) Uani 1 1 d . . . . .
H53 H 0.7284 0.4190 0.2383 0.048 Uiso 1 1 calc R . . . .
C81 C 0.4609(5) 0.3619(4) 0.2445(3) 0.044(2) Uani 1 1 d . . . . .
H81 H 0.5147 0.3561 0.2433 0.052 Uiso 1 1 calc R . . . .
C14 C 0.2371(5) 0.8690(4) 0.3145(4) 0.042(2) Uani 1 1 d . . . . .
H14 H 0.1959 0.9028 0.3175 0.051 Uiso 1 1 calc R . . . .
C74 C 0.0611(5) 0.5289(4) 0.2414(4) 0.0416(19) Uani 1 1 d . . . . .
C64 C 0.3711(5) 0.7865(4) 0.1645(3) 0.047(2) Uani 1 1 d . . . . .
H64 H 0.3167 0.7946 0.1806 0.056 Uiso 1 1 calc R . . . .
C66 C 0.5254(5) 0.6195(5) 0.0723(3) 0.048(2) Uani 1 1 d . . . . .
H66 H 0.5294 0.6657 0.0564 0.057 Uiso 1 1 calc R . . . .
C61 C 0.5275(5) 0.7626(4) 0.1166(3) 0.045(2) Uani 1 1 d . . . . .
H61 H 0.5813 0.7529 0.0998 0.053 Uiso 1 1 calc R . . . .
C42 C 0.1651(5) 0.6447(4) 0.4768(3) 0.048(2) Uani 1 1 d . . . . .
H42 H 0.1363 0.6670 0.5050 0.058 Uiso 1 1 calc R . . . .
C68 C 0.5278(5) 0.5076(5) 0.0636(4) 0.053(2) Uani 1 1 d . . . . .
H68 H 0.5353 0.4753 0.0417 0.064 Uiso 1 1 calc R . . . .
C75 C -0.0130(5) 0.5030(4) 0.2544(4) 0.043(2) Uani 1 1 d . . . . .
H75 H -0.0366 0.4802 0.2904 0.051 Uiso 1 1 calc R . . . .
C93 C 0.3100(5) 0.5610(6) 0.0955(3) 0.053(2) Uani 1 1 d . . . . .
C83 C 0.3411(6) 0.3429(5) 0.2495(4) 0.052(2) Uani 1 1 d . . . . .
C82 C 0.4130(7) 0.3112(5) 0.2510(4) 0.059(3) Uani 1 1 d . . . . .
H82 H 0.4265 0.2646 0.2554 0.071 Uiso 1 1 calc R . . . .
C92 C 0.3216(6) 0.6261(6) 0.0674(4) 0.060(3) Uani 1 1 d . . . . .
H92 H 0.3223 0.6429 0.0306 0.072 Uiso 1 1 calc R . . . .
C91 C 0.3316(5) 0.6615(5) 0.1020(3) 0.055(2) Uani 1 1 d . . . . .
H91 H 0.3401 0.7079 0.0936 0.065 Uiso 1 1 calc R . . . .
C67 C 0.5308(5) 0.5737(5) 0.0406(4) 0.054(2) Uani 1 1 d . . . . .
H67 H 0.5365 0.5882 0.0028 0.065 Uiso 1 1 calc R . . . .
C76 C -0.0518(5) 0.5103(4) 0.2155(4) 0.052(2) Uani 1 1 d . . . . .
H76 H -0.1014 0.4919 0.2247 0.062 Uiso 1 1 calc R . . . .
C63 C 0.4170(6) 0.8397(5) 0.1319(4) 0.062(3) Uani 1 1 d . . . . .
H63 H 0.3944 0.8840 0.1268 0.075 Uiso 1 1 calc R . . . .
C78 C 0.0539(6) 0.5709(5) 0.1502(4) 0.055(2) Uani 1 1 d . . . . .
H78 H 0.0766 0.5947 0.1144 0.066 Uiso 1 1 calc R . . . .
C84 C 0.2653(9) 0.3113(5) 0.2572(5) 0.077(4) Uani 1 1 d . . . . .
C98 C 0.3165(7) 0.3858(8) 0.0754(5) 0.085(4) Uani 1 1 d . . . . .
H98 H 0.3391 0.3431 0.0873 0.103 Uiso 1 1 calc R . . . .
C97 C 0.2682(9) 0.3936(10) 0.0410(5) 0.101(5) Uani 1 1 d . . . . .
H97 H 0.2566 0.3562 0.0299 0.121 Uiso 1 1 calc R . . . .
C89 C 0.1946(8) 0.3342(7) 0.2910(5) 0.086(4) Uani 1 1 d . . . . .
H89 H 0.1945 0.3684 0.3098 0.104 Uiso 1 1 calc R . . . .
C88 C 0.1253(9) 0.3060(9) 0.2964(7) 0.125(7) Uani 1 1 d . . . . .
H88 H 0.0775 0.3201 0.3197 0.150 Uiso 1 1 calc R . . . .
C96 C 0.2394(12) 0.4532(12) 0.0247(6) 0.132(8) Uani 1 1 d . . . . .
H96 H 0.2086 0.4592 0.0002 0.158 Uiso 1 1 calc R . . . .
C37 C 0.6074(4) 0.6492(3) 0.2218(3) 0.0258(14) Uani 1 1 d . . . . .
C22 C 0.4377(4) 0.4902(3) 0.4081(3) 0.0218(13) Uani 1 1 d . . . . .
C4 C 0.5323(4) 0.6101(3) 0.3173(3) 0.0219(13) Uani 1 1 d . . . . .
H4 H 0.5710 0.5746 0.3193 0.026 Uiso 1 1 calc R . . . .
C55 C 0.3892(4) 0.4108(3) 0.3690(3) 0.0245(14) Uani 1 1 d . . . . .
C23 C 0.4165(4) 0.4445(3) 0.4575(3) 0.0248(14) Uani 1 1 d . . . . .
H23 H 0.4127 0.3990 0.4572 0.030 Uiso 1 1 calc R . . . .
C36 C 0.6835(4) 0.6441(3) 0.2256(3) 0.0289(15) Uani 1 1 d . . . . .
H36 H 0.6921 0.6526 0.2572 0.035 Uiso 1 1 calc R . . . .
C40 C 0.2276(4) 0.6464(3) 0.3831(3) 0.0286(15) Uani 1 1 d . . . . .
C35 C 0.7475(4) 0.6269(4) 0.1851(3) 0.0347(17) Uani 1 1 d . . . . .
H35 H 0.7987 0.6219 0.1895 0.042 Uiso 1 1 calc R . . . .
C25 C 0.4054(4) 0.5292(3) 0.5081(3) 0.0268(14) Uani 1 1 d . . . . .
H25 H 0.3918 0.5429 0.5418 0.032 Uiso 1 1 calc R . . . .
C56 C 0.4123(5) 0.3431(3) 0.3839(3) 0.0323(16) Uani 1 1 d . . . . .
H56 H 0.4658 0.3295 0.3809 0.039 Uiso 1 1 calc R . . . .
C17 C 0.3568(4) 0.7678(3) 0.3112(3) 0.0291(15) Uani 1 1 d . . . . .
C72 C 0.0627(4) 0.5201(4) 0.3384(3) 0.0401(19) Uani 1 1 d . . . . .
H72 H 0.0080 0.5193 0.3560 0.048 Uiso 1 1 calc R . . . .
C54 C 0.6193(4) 0.4605(4) 0.2383(3) 0.0337(17) Uani 1 1 d . . . . .
H54 H 0.6318 0.4767 0.2002 0.040 Uiso 1 1 calc R . . . .
C52 C 0.6592(4) 0.4041(4) 0.3161(4) 0.0366(18) Uani 1 1 d . . . . .
H52 H 0.6976 0.3798 0.3322 0.044 Uiso 1 1 calc R . . . .
C45 C 0.1920(4) 0.6843(3) 0.2943(3) 0.0299(16) Uani 1 1 d . . . . .
C48 C 0.0940(5) 0.7031(4) 0.2305(4) 0.045(2) Uani 1 1 d . . . . .
H48 H 0.0609 0.7129 0.2073 0.054 Uiso 1 1 calc R . . . .
C58 C 0.2778(5) 0.3189(4) 0.4067(4) 0.050(2) Uani 1 1 d . . . . .
H58 H 0.2374 0.2882 0.4215 0.060 Uiso 1 1 calc R . . . .
C13 C 0.2212(4) 0.8038(4) 0.3180(3) 0.0389(18) Uani 1 1 d . . . . .
H13 H 0.1693 0.7939 0.3213 0.047 Uiso 1 1 calc R . . . .
C47 C 0.0627(5) 0.6939(4) 0.2859(4) 0.043(2) Uani 1 1 d . . . . .
H47 H 0.0076 0.6930 0.3017 0.052 Uiso 1 1 calc R . . . .
C79 C 0.0936(5) 0.5631(4) 0.1887(4) 0.049(2) Uani 1 1 d . . . . .
H79 H 0.1434 0.5813 0.1792 0.059 Uiso 1 1 calc R . . . .
C94 C 0.2976(6) 0.5038(6) 0.0771(4) 0.061(3) Uani 1 1 d . . . . .
C99 C 0.3309(6) 0.4407(7) 0.0915(4) 0.067(3) Uani 1 1 d . . . . .
H99 H 0.3653 0.4351 0.1136 0.080 Uiso 1 1 calc R . . . .
C77 C -0.0189(6) 0.5443(5) 0.1631(5) 0.060(3) Uani 1 1 d . . . . .
H77 H -0.0457 0.5494 0.1363 0.072 Uiso 1 1 calc R . . . .
C62 C 0.4954(6) 0.8266(5) 0.1073(4) 0.061(3) Uani 1 1 d . . . . .
H62 H 0.5269 0.8617 0.0840 0.073 Uiso 1 1 calc R . . . .
C85 C 0.2701(12) 0.2615(6) 0.2281(7) 0.126(7) Uani 1 1 d . . . . .
H85 H 0.3180 0.2474 0.2049 0.151 Uiso 1 1 calc R . . . .
C95 C 0.2528(8) 0.5084(8) 0.0423(5) 0.093(5) Uani 1 1 d . . . . .
H95 H 0.2300 0.5508 0.0298 0.112 Uiso 1 1 calc R . . . .
Cl0A Cl 0.2684(2) 0.43581(16) 0.65856(15) 0.0935(11) Uani 1 1 d D . . . .
Cl2 Cl 0.18559(17) 0.56178(13) 0.62790(11) 0.0646(7) Uani 1 1 d D . . . .
C104 C 0.2105(6) 0.4795(5) 0.6193(4) 0.061(3) Uani 1 1 d D . . . .
H10K H 0.1618 0.4558 0.6282 0.073 Uiso 1 1 calc R . . . .
H10L H 0.2385 0.4801 0.5807 0.073 Uiso 1 1 calc R . . . .
Cl3 Cl 0.2344(9) 1.0455(8) 0.0636(7) 0.132(5) Uani 0.3032(18) 1 d D U P A 3
Cl4 Cl 0.2606(7) 0.9599(8) 0.1703(6) 0.113(4) Uani 0.3032(18) 1 d D U P A 3
C105 C 0.203(3) 0.994(6) 0.126(3) 0.28(6) Uani 0.3032(18) 1 d D U P A 3
H10M H 0.1815 0.9549 0.1201 0.338 Uiso 0.3032(18) 1 calc R . P A 3
H10N H 0.1576 1.0180 0.1475 0.338 Uiso 0.3032(18) 1 calc R . P A 3
S107 S 0.38913(11) 0.73454(10) 0.54537(8) 0.0357(4) Uani 1 1 d D . . . .
F103 F 0.3069(5) 0.8205(4) 0.4903(3) 0.114(3) Uani 1 1 d D . . . .
F105 F 0.4113(4) 0.7772(4) 0.4402(2) 0.104(3) Uani 1 1 d D . . . .
F104 F 0.3101(4) 0.7205(5) 0.4802(4) 0.127(4) Uani 1 1 d D . . . .
O105 O 0.4394(3) 0.6767(3) 0.5324(2) 0.0405(13) Uani 1 1 d D . . . .
O103 O 0.4293(4) 0.7905(3) 0.5448(2) 0.0540(16) Uani 1 1 d D . . . .
O104 O 0.3203(4) 0.7216(3) 0.5896(3) 0.0621(19) Uani 1 1 d D . . . .
C107 C 0.3517(5) 0.7648(5) 0.4874(4) 0.069(3) Uani 1 1 d D . . . .
S115 S 0.1565(2) 0.84054(15) 0.09343(12) 0.0441(8) Uani 0.6968(18) 1 d D . P B 1
F129 F 0.2050(6) 0.7846(4) 0.0080(3) 0.078(3) Uani 0.6968(18) 1 d D . P B 1
F128 F 0.0809(7) 0.7970(6) 0.0385(5) 0.116(4) Uani 0.6968(18) 1 d D . P B 1
F130 F 0.1468(5) 0.7197(3) 0.0809(3) 0.056(2) Uani 0.6968(18) 1 d D . P B 1
O129 O 0.1609(8) 0.9037(4) 0.0562(4) 0.051(3) Uani 0.6968(18) 1 d D . P B 1
O127 O 0.0871(5) 0.8294(5) 0.1360(4) 0.058(3) Uani 0.6968(18) 1 d D . P B 1
O128 O 0.2268(6) 0.8162(5) 0.1089(5) 0.076(4) Uani 0.6968(18) 1 d D . P B 1
C115 C 0.1505(8) 0.7821(5) 0.0540(4) 0.070(5) Uani 0.6968(18) 1 d D . P B 1
S112 S 0.0684(4) 0.3900(3) 0.5760(3) 0.053(2) Uani 0.339(6) 1 d D U P C 2
F121 F 0.1277(9) 0.3946(8) 0.4720(5) 0.064(4) Uani 0.339(6) 1 d D U P C 2
F120 F 0.2146(8) 0.3914(9) 0.5149(8) 0.056(4) Uani 0.339(6) 1 d D U P C 2
F119 F 0.1557(14) 0.3027(8) 0.5228(10) 0.059(4) Uani 0.339(6) 1 d D U P C 2
O120 O 0.0967(19) 0.3589(16) 0.6221(8) 0.051(5) Uani 0.339(6) 1 d D U P C 2
O119 O 0.0678(10) 0.4607(6) 0.5626(8) 0.055(4) Uani 0.339(6) 1 d D U P C 2
O118 O 0.0017(9) 0.3593(10) 0.5724(9) 0.063(4) Uani 0.339(6) 1 d D U P C 2
C112 C 0.1443(9) 0.3684(9) 0.5184(6) 0.057(3) Uani 0.339(6) 1 d D U P C 2
S113 S 0.12867(17) 0.37269(14) 0.55305(11) 0.0347(9) Uani 0.661(6) 1 d D . P C 1
F123 F -0.0160(4) 0.3876(4) 0.5472(3) 0.055(2) Uani 0.661(6) 1 d D . P C 1
F124 F 0.0385(5) 0.4794(4) 0.5366(3) 0.054(2) Uani 0.661(6) 1 d D . P C 1
F122 F 0.0705(4) 0.4225(4) 0.4721(2) 0.051(2) Uani 0.661(6) 1 d D . P C 1
O121 O 0.0970(8) 0.3681(7) 0.6111(3) 0.036(3) Uani 0.661(6) 1 d D . P C 1
O122 O 0.1358(8) 0.3103(5) 0.5359(5) 0.044(3) Uani 0.661(6) 1 d D . P C 1
O123 O 0.1944(5) 0.4132(5) 0.5275(4) 0.035(2) Uani 0.661(6) 1 d D . P C 1
C113 C 0.0516(6) 0.4171(5) 0.5256(4) 0.044(3) Uani 0.661(6) 1 d D . P C 1
S114 S 0.1871(7) 0.8768(6) 0.1003(5) 0.103(3) Uani 0.3032(18) 1 d D U P D 2
F126 F 0.2771(10) 0.9702(9) 0.0955(8) 0.105(5) Uani 0.3032(18) 1 d D U P D 2
F125 F 0.1567(11) 0.9849(10) 0.1416(10) 0.121(6) Uani 0.3032(18) 1 d D U P D 2
F127 F 0.2333(14) 0.9108(11) 0.1754(7) 0.127(6) Uani 0.3032(18) 1 d D U P D 2
O124 O 0.2589(11) 0.8369(12) 0.0858(11) 0.116(6) Uani 0.3032(18) 1 d D U P D 2
O126 O 0.1621(18) 0.9161(12) 0.0556(9) 0.107(7) Uani 0.3032(18) 1 d D U P D 2
O125 O 0.1265(12) 0.8441(12) 0.1445(9) 0.107(6) Uani 0.3032(18) 1 d D U P D 2
C114 C 0.2155(10) 0.9383(9) 0.1290(7) 0.114(4) Uani 0.3032(18) 1 d D U P D 2
S106 S 0.31899(10) 0.10855(9) 0.45705(7) 0.0296(4) Uani 1 1 d D . . . .
F102 F 0.2389(4) 0.1583(3) 0.3880(2) 0.0734(17) Uani 1 1 d D . . . .
F100 F 0.1798(3) 0.0830(3) 0.4549(2) 0.0719(18) Uani 1 1 d D . . . .
F101 F 0.2755(3) 0.0546(3) 0.3906(2) 0.0688(17) Uani 1 1 d D . . . .
O102 O 0.3884(3) 0.1276(3) 0.4138(2) 0.0372(12) Uani 1 1 d D . . . .
O100 O 0.2817(3) 0.1589(3) 0.4872(2) 0.0381(12) Uani 1 1 d D . . . .
O101 O 0.3225(3) 0.0424(3) 0.4890(2) 0.0425(13) Uani 1 1 d D . . . .
C106 C 0.2505(4) 0.1014(4) 0.4206(3) 0.050(2) Uani 1 1 d D . . . .
S111 S 0.3938(8) 0.1837(7) 0.0444(5) 0.256(6) Uani 0.6872(19) 1 d D U P E 4
F118 F 0.361(2) 0.0817(15) 0.0092(12) 0.365(13) Uani 0.6872(19) 1 d D U P E 4
F115 F 0.4721(18) 0.0558(16) 0.0232(12) 0.369(14) Uani 0.6872(19) 1 d D U P E 4
F117 F 0.366(2) 0.0623(15) 0.0888(10) 0.406(15) Uani 0.6872(19) 1 d D U P E 4
O115 O 0.3399(5) 0.2252(7) 0.0137(3) 0.081(4) Uani 0.6872(19) 1 d D U P E 4
O117 O 0.3640(13) 0.1744(13) 0.1040(6) 0.218(9) Uani 0.6872(19) 1 d D U P E 4
O116 O 0.4766(10) 0.2001(15) 0.0182(10) 0.282(11) Uani 0.6872(19) 1 d D U P E 4
C111 C 0.4017(16) 0.0963(9) 0.0388(10) 0.323(11) Uani 0.6872(19) 1 d D U P E 4
S110 S 0.5110(3) 0.2912(2) 0.1008(2) 0.0702(14) Uani 0.5315(18) 1 d D U P F 2
F113 F 0.6311(9) 0.3689(7) 0.0660(6) 0.067(4) Uani 0.5315(18) 1 d D U P F 2
F114 F 0.6630(8) 0.2653(6) 0.0835(6) 0.097(4) Uani 0.5315(18) 1 d D U P F 2
F112 F 0.6062(8) 0.3208(8) 0.1491(5) 0.093(4) Uani 0.5315(18) 1 d D U P F 2
O114 O 0.4668(8) 0.3513(6) 0.1110(7) 0.080(4) Uani 0.5315(18) 1 d D U P F 2
O112 O 0.4959(9) 0.2347(6) 0.1424(5) 0.083(4) Uani 0.5315(18) 1 d D U P F 2
O113 O 0.5311(8) 0.2837(6) 0.0444(4) 0.070(3) Uani 0.5315(18) 1 d D U P F 2
C110 C 0.6070(7) 0.3117(6) 0.1005(5) 0.056(3) Uani 0.5315(18) 1 d D U P F 2
S109 S 0.6639(6) 0.3396(4) 0.1137(3) 0.076(3) Uani 0.3128(19) 1 d D U P G 3
F110 F 0.7514(18) 0.4348(10) 0.1045(11) 0.115(8) Uani 0.3128(19) 1 d D U P G 3
F111 F 0.7896(16) 0.3361(13) 0.1462(10) 0.094(7) Uani 0.3128(19) 1 d D U P G 3
F109 F 0.8075(16) 0.3591(15) 0.0596(9) 0.106(8) Uani 0.3128(19) 1 d D U P G 3
O110 O 0.6225(13) 0.3584(11) 0.1653(6) 0.072(6) Uani 0.3128(19) 1 d D U P G 3
O111 O 0.6812(17) 0.2711(7) 0.1139(9) 0.089(7) Uani 0.3128(19) 1 d D U P G 3
O109 O 0.647(2) 0.3825(14) 0.0665(10) 0.088(8) Uani 0.3128(19) 1 d D U P G 3
C109 C 0.7572(10) 0.3713(10) 0.1069(8) 0.076(3) Uani 0.3128(19) 1 d D U P G 3
S108 S 0.8596(3) 0.4493(3) 0.1132(2) 0.0643(15) Uani 0.4685(18) 1 d D U P H 1
F106 F 0.7124(8) 0.4429(7) 0.1105(7) 0.078(4) Uani 0.4685(18) 1 d D U P H 1
F107 F 0.7575(10) 0.3500(8) 0.1515(7) 0.091(5) Uani 0.4685(18) 1 d D U P H 1
F108 F 0.8008(13) 0.3802(11) 0.0638(7) 0.113(6) Uani 0.4685(18) 1 d D U P H 1
O107 O 0.8720(11) 0.5002(8) 0.0643(5) 0.094(5) Uani 0.4685(18) 1 d D U P H 1
O106 O 0.8259(8) 0.4681(7) 0.1625(4) 0.059(3) Uani 0.4685(18) 1 d D U P H 1
O108 O 0.9219(9) 0.3980(8) 0.1112(7) 0.092(5) Uani 0.4685(18) 1 d D U P H 1
C108 C 0.7784(8) 0.4037(8) 0.1088(7) 0.073(4) Uani 0.4685(18) 1 d D U P H 1
O200 O 0.0591(7) 0.8048(6) 0.4815(5) 0.126(4) Uani 1 1 d D U . . .
C101 C 0.0084(6) 0.7951(6) 0.5284(4) 0.067(3) Uani 1 1 d D U . . .
H10A H -0.0201 0.8387 0.5322 0.081 Uiso 1 1 calc R . . . .
H10B H 0.0385 0.7846 0.5554 0.081 Uiso 1 1 calc R . . . .
C100 C -0.0514(8) 0.7454(7) 0.5460(6) 0.099(4) Uani 1 1 d D U . . .
H10C H -0.0834 0.7469 0.5831 0.149 Uiso 1 1 calc R . . . .
H10D H -0.0851 0.7554 0.5217 0.149 Uiso 1 1 calc R . . . .
H10E H -0.0259 0.7007 0.5450 0.149 Uiso 1 1 calc R . . . .
C102 C 0.1181(9) 0.8514(7) 0.4697(7) 0.115(5) Uani 1 1 d D U . . .
H10F H 0.1660 0.8351 0.4445 0.138 Uiso 1 1 calc R . . . .
H10G H 0.1308 0.8506 0.5037 0.138 Uiso 1 1 calc R . . . .
C103 C 0.1008(12) 0.9217(8) 0.4458(8) 0.139(7) Uani 1 1 d D U . . .
H10H H 0.1460 0.9480 0.4398 0.208 Uiso 1 1 calc R . . . .
H10I H 0.0901 0.9241 0.4112 0.208 Uiso 1 1 calc R . . . .
H10J H 0.0548 0.9397 0.4707 0.208 Uiso 1 1 calc R . . . .
C86 C 0.1940(16) 0.2325(8) 0.2367(11) 0.157(12) Uani 1 1 d . . . . .
H86 H 0.1924 0.1963 0.2204 0.189 Uiso 1 1 calc R . . . .
C87 C 0.1260(16) 0.2580(10) 0.2682(12) 0.172(14) Uani 1 1 d . . . . .
H87 H 0.0776 0.2415 0.2704 0.207 Uiso 1 1 calc R . . . .
O201 O -0.0266(11) 0.6747(7) 0.0311(4) 0.208(9) Uani 1 1 d . U . . .

loop_
_atom_site_aniso_label
_atom_site_aniso_U_11
_atom_site_aniso_U_22
_atom_site_aniso_U_33
_atom_site_aniso_U_23
_atom_site_aniso_U_13
_atom_site_aniso_U_12
Fe2A 0.0175(4) 0.0185(4) 0.0161(4) -0.0032(3) -0.0010(3) -0.0038(3)
Fe3A 0.0225(5) 0.0180(4) 0.0177(4) -0.0015(3) -0.0015(4) -0.0029(4)
Fe1A 0.0202(4) 0.0176(4) 0.0167(4) -0.0026(3) 0.0013(3) -0.0050(3)
Fe4A 0.0221(5) 0.0213(5) 0.0231(5) -0.0048(4) -0.0007(4) -0.0062(4)
O1A 0.021(2) 0.019(2) 0.018(2) -0.0048(17) 0.0005(17) -0.0064(17)
O31A 0.018(2) 0.020(2) 0.020(2) -0.0060(17) -0.0006(17) -0.0024(17)
O21A 0.018(2) 0.019(2) 0.016(2) -0.0029(17) -0.0022(17) -0.0031(17)
O11A 0.029(2) 0.023(2) 0.012(2) -0.0006(17) -0.0020(18) -0.0043(18)
O40A 0.040(3) 0.036(3) 0.055(4) -0.007(3) -0.015(3) -0.019(3)
N21A 0.022(3) 0.021(3) 0.017(3) -0.001(2) -0.001(2) -0.006(2)
N23A 0.021(3) 0.020(3) 0.025(3) -0.006(2) -0.004(2) -0.005(2)
N22A 0.021(3) 0.024(3) 0.020(3) -0.005(2) -0.001(2) -0.006(2)
N13A 0.022(3) 0.020(3) 0.023(3) -0.002(2) 0.000(2) -0.004(2)
N14A 0.023(3) 0.025(3) 0.026(3) -0.007(2) -0.004(2) -0.009(2)
N12A 0.022(3) 0.022(3) 0.021(3) -0.004(2) 0.001(2) -0.006(2)
N31A 0.025(3) 0.022(3) 0.022(3) -0.002(2) -0.006(2) -0.003(2)
N34A 0.039(3) 0.033(3) 0.023(3) -0.004(2) -0.003(3) -0.019(3)
N32A 0.035(3) 0.030(3) 0.025(3) 0.000(2) -0.011(3) -0.003(3)
N40A 0.032(3) 0.031(3) 0.037(3) -0.010(3) -0.005(3) -0.009(3)
N11A 0.030(3) 0.025(3) 0.023(3) -0.007(2) -0.001(2) -0.009(2)
N24A 0.025(3) 0.022(3) 0.025(3) -0.005(2) -0.006(2) -0.005(2)
N33A 0.029(3) 0.025(3) 0.028(3) -0.004(2) -0.001(2) -0.007(2)
C55A 0.018(3) 0.022(3) 0.024(3) -0.004(3) -0.004(3) -0.002(2)
C22A 0.025(3) 0.016(3) 0.018(3) -0.005(2) 0.001(3) -0.006(2)
C65A 0.017(3) 0.023(3) 0.024(3) -0.004(3) 0.001(3) 0.002(2)
C50A 0.020(3) 0.023(3) 0.017(3) 0.001(2) -0.001(2) -0.007(2)
C3A 0.023(3) 0.020(3) 0.025(3) -0.003(3) -0.005(3) -0.014(3)
C51A 0.026(3) 0.023(3) 0.029(4) 0.001(3) -0.006(3) -0.007(3)
C1A 0.027(3) 0.028(3) 0.020(3) -0.006(3) -0.005(3) -0.012(3)
C5A 0.022(3) 0.026(3) 0.031(4) -0.006(3) -0.005(3) -0.006(3)
C52A 0.025(4) 0.032(4) 0.033(4) 0.007(3) -0.009(3) -0.005(3)
C31A 0.016(3) 0.024(3) 0.024(3) -0.007(3) -0.001(3) -0.001(2)
C11A 0.032(4) 0.025(3) 0.019(3) -0.002(3) 0.000(3) -0.010(3)
C81A 0.027(4) 0.032(4) 0.025(4) -0.006(3) -0.003(3) -0.002(3)
C59A 0.023(3) 0.030(4) 0.027(4) -0.007(3) -0.001(3) -0.003(3)
C60A 0.020(3) 0.023(3) 0.027(3) -0.002(3) -0.005(3) -0.001(3)
C37A 0.026(3) 0.025(3) 0.023(3) 0.002(3) -0.005(3) -0.004(3)
C4A 0.022(3) 0.026(3) 0.022(3) -0.006(3) -0.002(3) -0.011(3)
C54A 0.030(4) 0.025(3) 0.024(3) 0.000(3) -0.008(3) -0.007(3)
C32A 0.020(3) 0.030(4) 0.027(3) -0.003(3) -0.005(3) 0.001(3)
C17A 0.033(4) 0.027(4) 0.022(3) -0.004(3) -0.008(3) -0.006(3)
C27A 0.027(3) 0.017(3) 0.018(3) -0.007(2) -0.001(3) -0.005(2)
C2A 0.023(3) 0.023(3) 0.022(3) -0.006(3) -0.004(3) -0.010(3)
C6A 0.031(4) 0.030(4) 0.022(3) 0.003(3) -0.008(3) -0.009(3)
C71A 0.020(3) 0.025(3) 0.033(4) -0.003(3) 0.001(3) -0.002(3)
C24A 0.038(4) 0.026(4) 0.024(3) 0.004(3) -0.007(3) -0.010(3)
C68A 0.035(4) 0.033(4) 0.016(3) -0.003(3) 0.006(3) -0.013(3)
C58A 0.026(4) 0.032(4) 0.030(4) -0.012(3) -0.007(3) 0.002(3)
C53A 0.031(4) 0.037(4) 0.028(4) 0.000(3) -0.011(3) -0.009(3)
C63A 0.033(4) 0.020(3) 0.040(4) -0.007(3) -0.011(3) 0.003(3)
C12A 0.039(4) 0.031(4) 0.018(3) 0.000(3) -0.006(3) -0.009(3)
C84A 0.029(4) 0.023(3) 0.046(4) -0.013(3) -0.010(3) -0.001(3)
C69A 0.031(4) 0.027(3) 0.019(3) -0.004(3) -0.003(3) -0.002(3)
C41A 0.043(4) 0.023(3) 0.022(3) -0.006(3) -0.002(3) -0.001(3)
C62A 0.029(4) 0.032(4) 0.039(4) -0.015(3) -0.015(3) 0.006(3)
C73A 0.029(4) 0.025(3) 0.036(4) -0.002(3) -0.009(3) -0.006(3)
C83A 0.028(4) 0.025(3) 0.034(4) -0.010(3) -0.011(3) 0.003(3)
C44A 0.030(4) 0.042(4) 0.025(4) -0.008(3) 0.004(3) -0.011(3)
C45A 0.042(4) 0.029(4) 0.017(3) 0.000(3) -0.004(3) -0.004(3)
C72A 0.025(4) 0.030(4) 0.049(5) 0.002(3) -0.014(3) -0.004(3)
C25A 0.035(4) 0.027(4) 0.023(3) 0.004(3) 0.002(3) -0.014(3)
C90A 0.050(5) 0.026(4) 0.028(4) 0.004(3) -0.006(3) -0.003(3)
C89A 0.036(4) 0.031(4) 0.051(5) -0.006(4) -0.012(4) -0.004(3)
C33A 0.025(4) 0.034(4) 0.043(4) -0.008(3) -0.008(3) -0.002(3)
C16A 0.047(5) 0.033(4) 0.027(4) -0.009(3) 0.000(3) -0.014(3)
C13A 0.050(5) 0.037(4) 0.022(4) -0.006(3) 0.006(3) -0.015(4)
C74A 0.043(4) 0.027(4) 0.054(5) 0.003(3) -0.031(4) -0.006(3)
C88A 0.050(5) 0.031(4) 0.065(6) 0.006(4) -0.018(5) -0.009(4)
C92A 0.059(6) 0.054(5) 0.027(4) -0.004(4) 0.005(4) -0.035(4)
C75A 0.040(5) 0.025(4) 0.086(7) -0.005(4) -0.034(5) -0.003(3)
C76A 0.055(6) 0.043(5) 0.131(11) -0.009(6) -0.067(7) -0.007(5)
C14A 0.071(6) 0.046(5) 0.029(4) -0.019(4) 0.012(4) -0.019(4)
C49A 0.049(5) 0.045(5) 0.047(5) -0.009(4) -0.020(4) 0.010(4)
C34A 0.027(4) 0.042(5) 0.060(6) -0.001(4) -0.014(4) 0.000(3)
C15A 0.066(6) 0.043(5) 0.039(5) -0.017(4) 0.003(4) -0.019(4)
C46A 0.065(6) 0.048(5) 0.034(4) -0.008(4) -0.018(4) 0.008(4)
C78A 0.080(7) 0.049(5) 0.066(6) -0.019(5) -0.047(6) 0.000(5)
C87A 0.063(6) 0.035(5) 0.094(8) -0.010(5) -0.022(6) -0.020(4)
C86A 0.063(6) 0.041(5) 0.080(7) -0.021(5) -0.019(5) -0.019(4)
C48A 0.091(8) 0.077(7) 0.066(7) -0.022(6) -0.058(7) 0.034(6)
C98A 0.049(6) 0.158(13) 0.042(6) -0.041(7) 0.005(5) -0.035(8)
C47A 0.123(10) 0.076(7) 0.050(6) -0.020(5) -0.059(7) 0.031(7)
C96A 0.087(12) 0.26(3) 0.118(15) 0.084(16) -0.043(11) -0.110(16)
C95A 0.22(3) 0.24(3) 0.132(16) 0.099(17) -0.106(18) -0.21(2)
C23A 0.024(3) 0.023(3) 0.028(4) 0.002(3) -0.008(3) -0.007(3)
C21A 0.026(3) 0.017(3) 0.019(3) 0.002(2) -0.004(3) -0.003(3)
C26A 0.024(3) 0.026(3) 0.028(4) -0.006(3) -0.006(3) -0.010(3)
C56A 0.024(3) 0.022(3) 0.029(4) -0.002(3) -0.006(3) -0.003(3)
C57A 0.025(3) 0.020(3) 0.040(4) -0.009(3) -0.009(3) 0.002(3)
C82A 0.033(4) 0.033(4) 0.028(4) -0.017(3) -0.006(3) -0.002(3)
C61A 0.022(3) 0.028(4) 0.031(4) -0.008(3) -0.005(3) 0.007(3)
C40A 0.035(4) 0.018(3) 0.022(3) -0.007(3) 0.005(3) -0.007(3)
C66A 0.026(4) 0.031(4) 0.029(4) -0.008(3) 0.001(3) -0.004(3)
C64A 0.030(4) 0.022(3) 0.030(4) -0.003(3) -0.007(3) -0.003(3)
C67A 0.028(4) 0.038(4) 0.031(4) -0.009(3) 0.004(3) -0.003(3)
C36A 0.028(4) 0.035(4) 0.038(4) -0.005(3) -0.011(3) -0.007(3)
C43A 0.033(4) 0.041(4) 0.033(4) -0.009(3) 0.006(3) -0.014(3)
C91A 0.077(6) 0.032(4) 0.023(4) 0.007(3) -0.008(4) -0.026(4)
C79A 0.059(6) 0.043(5) 0.042(5) -0.002(4) -0.027(4) -0.006(4)
C85A 0.045(5) 0.044(5) 0.054(5) -0.022(4) -0.009(4) -0.010(4)
C35A 0.034(4) 0.042(5) 0.050(5) -0.001(4) -0.024(4) -0.004(3)
C42A 0.044(4) 0.029(4) 0.027(4) -0.010(3) 0.011(3) -0.017(3)
C93A 0.075(8) 0.109(9) 0.032(5) -0.001(5) -0.003(5) -0.069(7)
C77A 0.076(8) 0.057(6) 0.105(9) -0.028(6) -0.058(7) -0.001(6)
C94A 0.176(15) 0.142(13) 0.088(9) 0.067(9) -0.082(10) -0.140(13)
C97A 0.051(8) 0.28(3) 0.065(9) -0.030(12) 0.001(6) -0.064(12)
Fe1 0.0178(4) 0.0234(5) 0.0206(5) 0.0008(4) -0.0043(4) -0.0043(4)
Fe2 0.0197(5) 0.0336(5) 0.0208(5) -0.0062(4) -0.0030(4) -0.0066(4)
Fe3 0.0219(5) 0.0350(6) 0.0227(5) 0.0049(4) -0.0057(4) -0.0066(4)
Fe4 0.0301(6) 0.0473(6) 0.0253(5) -0.0067(5) -0.0089(4) -0.0129(5)
O21 0.020(2) 0.021(2) 0.021(2) -0.0003(17) -0.0066(18) -0.0023(17)
O11 0.020(2) 0.021(2) 0.027(2) 0.0007(18) -0.0033(19) -0.0008(18)
O1 0.022(2) 0.038(3) 0.021(2) -0.002(2) -0.0034(19) -0.007(2)
O31 0.018(2) 0.036(3) 0.019(2) 0.0021(19) -0.0037(18) -0.0088(19)
O40 0.046(3) 0.065(4) 0.057(4) -0.021(3) -0.024(3) -0.017(3)
N11 0.020(3) 0.018(3) 0.031(3) -0.001(2) -0.003(2) -0.004(2)
N12 0.025(3) 0.024(3) 0.031(3) -0.001(2) -0.012(2) -0.007(2)
N14 0.024(3) 0.036(3) 0.027(3) 0.000(3) -0.006(2) -0.009(2)
N31 0.032(3) 0.037(3) 0.028(3) 0.010(3) -0.008(3) -0.012(3)
N23 0.030(3) 0.041(4) 0.029(3) -0.013(3) -0.007(3) -0.006(3)
N33 0.034(3) 0.055(4) 0.024(3) 0.000(3) -0.011(3) -0.011(3)
N34 0.029(3) 0.068(5) 0.023(3) -0.003(3) -0.012(3) -0.006(3)
N24 0.043(4) 0.045(4) 0.033(3) -0.007(3) -0.015(3) -0.019(3)
N40 0.041(4) 0.058(4) 0.035(4) -0.012(3) -0.013(3) -0.014(3)
N21 0.021(3) 0.031(3) 0.028(3) -0.010(2) -0.004(2) -0.003(2)
N22 0.022(3) 0.061(4) 0.025(3) -0.019(3) -0.004(2) -0.006(3)
N13 0.026(3) 0.031(3) 0.025(3) 0.000(2) -0.006(2) -0.008(2)
N32 0.024(3) 0.033(3) 0.038(4) 0.006(3) -0.011(3) -0.002(2)
C3 0.024(3) 0.017(3) 0.024(3) -0.004(3) -0.008(3) -0.006(2)
C21 0.023(3) 0.017(3) 0.026(3) -0.002(3) -0.010(3) -0.001(2)
C27 0.020(3) 0.021(3) 0.024(3) -0.004(3) -0.006(3) -0.006(2)
C2 0.021(3) 0.021(3) 0.023(3) -0.001(3) -0.005(3) -0.006(3)
C26 0.019(3) 0.026(3) 0.029(4) -0.008(3) -0.007(3) -0.002(3)
C5 0.023(3) 0.026(3) 0.025(3) -0.004(3) -0.006(3) -0.009(3)
C50 0.025(3) 0.021(3) 0.031(4) -0.010(3) -0.008(3) -0.001(3)
C24 0.028(3) 0.025(3) 0.021(3) 0.002(3) -0.008(3) -0.005(3)
C6 0.022(3) 0.022(3) 0.028(4) 0.004(3) -0.004(3) -0.003(3)
C65 0.024(4) 0.049(5) 0.026(4) -0.004(3) 0.000(3) -0.016(3)
C44 0.036(4) 0.029(4) 0.029(4) -0.001(3) 0.002(3) -0.011(3)
C73 0.026(4) 0.033(4) 0.051(5) 0.000(3) -0.014(3) -0.007(3)
C51 0.031(4) 0.029(4) 0.040(4) -0.013(3) -0.013(3) 0.001(3)
C1 0.026(3) 0.024(3) 0.025(3) -0.002(3) -0.005(3) -0.007(3)
C31 0.026(4) 0.041(4) 0.019(3) -0.001(3) 0.000(3) -0.012(3)
C69 0.032(4) 0.058(5) 0.038(4) -0.017(4) -0.010(3) -0.006(4)
C49 0.032(4) 0.042(4) 0.041(4) 0.010(4) -0.017(4) -0.005(3)
C11 0.023(3) 0.026(4) 0.033(4) -0.004(3) 0.000(3) 0.002(3)
C16 0.030(4) 0.026(4) 0.051(5) -0.006(3) -0.007(3) -0.003(3)
C15 0.041(5) 0.021(4) 0.072(6) -0.006(4) -0.012(4) -0.004(3)
C71 0.026(4) 0.029(4) 0.037(4) 0.005(3) -0.003(3) -0.011(3)
C32 0.025(3) 0.027(3) 0.026(4) -0.002(3) 0.002(3) -0.011(3)
C41 0.033(4) 0.027(4) 0.045(5) -0.009(3) -0.001(3) -0.001(3)
C46 0.026(4) 0.026(4) 0.048(5) -0.002(3) -0.008(3) -0.001(3)
C34 0.024(4) 0.041(4) 0.044(5) -0.015(4) 0.004(3) -0.006(3)
C33 0.032(4) 0.039(4) 0.030(4) -0.010(3) 0.002(3) -0.011(3)
C57 0.051(5) 0.025(4) 0.053(5) -0.002(3) -0.025(4) -0.013(3)
C12 0.023(3) 0.027(4) 0.036(4) -0.003(3) -0.007(3) 0.000(3)
C60 0.034(4) 0.044(4) 0.023(4) 0.004(3) -0.008(3) -0.009(3)
C59 0.035(4) 0.031(4) 0.057(5) 0.008(4) -0.023(4) -0.010(3)
C43 0.046(5) 0.034(4) 0.032(4) -0.006(3) 0.008(3) -0.011(3)
C53 0.025(4) 0.039(4) 0.058(5) -0.023(4) -0.005(4) 0.003(3)
C81 0.042(5) 0.048(5) 0.043(5) -0.019(4) -0.005(4) -0.014(4)
C14 0.037(4) 0.024(4) 0.063(6) -0.006(4) -0.014(4) 0.002(3)
C74 0.035(4) 0.038(4) 0.052(5) 0.000(4) -0.017(4) -0.007(3)
C64 0.041(5) 0.047(5) 0.041(5) 0.016(4) -0.014(4) 0.001(4)
C66 0.051(5) 0.068(6) 0.025(4) -0.007(4) -0.003(4) -0.026(4)
C61 0.035(4) 0.049(5) 0.037(4) 0.006(4) 0.004(3) -0.018(4)
C42 0.045(5) 0.048(5) 0.038(5) -0.014(4) 0.013(4) -0.009(4)
C68 0.047(5) 0.079(7) 0.043(5) -0.034(5) -0.010(4) -0.005(5)
C75 0.031(4) 0.040(4) 0.060(5) 0.000(4) -0.022(4) -0.011(3)
C93 0.040(5) 0.092(7) 0.028(4) -0.011(5) -0.010(4) -0.013(5)
C83 0.061(6) 0.053(6) 0.052(5) -0.010(4) -0.029(5) -0.011(5)
C82 0.083(7) 0.038(5) 0.068(7) -0.015(5) -0.036(6) -0.005(5)
C92 0.052(6) 0.095(8) 0.027(4) 0.006(5) -0.015(4) -0.017(5)
C91 0.050(5) 0.078(7) 0.031(4) 0.010(4) -0.018(4) -0.011(5)
C67 0.050(5) 0.079(7) 0.030(4) -0.010(4) -0.002(4) -0.023(5)
C76 0.047(5) 0.040(5) 0.079(7) -0.005(5) -0.037(5) -0.010(4)
C63 0.058(6) 0.043(5) 0.068(7) 0.022(5) -0.013(5) -0.007(4)
C78 0.064(6) 0.051(5) 0.059(6) 0.002(4) -0.037(5) -0.008(5)
C84 0.115(11) 0.054(6) 0.086(8) 0.017(6) -0.074(8) -0.045(7)
C98 0.072(8) 0.128(11) 0.054(7) -0.038(7) 0.009(6) -0.028(8)
C97 0.111(12) 0.153(15) 0.045(7) -0.025(8) -0.006(7) -0.066(11)
C89 0.075(8) 0.105(10) 0.085(9) 0.027(7) -0.041(7) -0.069(8)
C88 0.110(11) 0.143(14) 0.126(12) 0.077(11) -0.084(10) -0.099(11)
C96 0.169(18) 0.19(2) 0.052(8) 0.010(10) -0.049(10) -0.103(16)
C37 0.021(3) 0.021(3) 0.030(4) -0.001(3) -0.001(3) -0.006(3)
C22 0.022(3) 0.017(3) 0.024(3) -0.001(3) -0.008(3) 0.002(2)
C4 0.016(3) 0.020(3) 0.029(3) -0.003(3) -0.006(3) -0.004(2)
C55 0.030(4) 0.023(3) 0.023(3) -0.005(3) -0.008(3) -0.007(3)
C23 0.026(3) 0.021(3) 0.027(3) 0.000(3) -0.009(3) -0.004(3)
C36 0.027(4) 0.023(3) 0.036(4) -0.004(3) -0.007(3) -0.008(3)
C40 0.020(3) 0.029(4) 0.034(4) -0.006(3) 0.000(3) -0.009(3)
C35 0.021(3) 0.034(4) 0.047(5) -0.006(3) -0.006(3) -0.009(3)
C25 0.026(3) 0.036(4) 0.021(3) -0.009(3) -0.006(3) -0.004(3)
C56 0.039(4) 0.025(4) 0.035(4) -0.008(3) -0.014(3) 0.000(3)
C17 0.026(4) 0.026(4) 0.029(4) -0.003(3) -0.002(3) -0.001(3)
C72 0.021(4) 0.041(4) 0.050(5) 0.009(4) -0.009(3) -0.010(3)
C54 0.025(4) 0.033(4) 0.041(4) -0.013(3) -0.001(3) -0.002(3)
C52 0.025(4) 0.033(4) 0.059(5) -0.015(4) -0.019(4) 0.003(3)
C45 0.028(4) 0.021(3) 0.034(4) 0.006(3) -0.007(3) -0.003(3)
C48 0.033(4) 0.037(4) 0.067(6) 0.001(4) -0.027(4) 0.002(3)
C58 0.048(5) 0.035(4) 0.069(6) 0.008(4) -0.027(5) -0.021(4)
C13 0.024(4) 0.032(4) 0.054(5) -0.002(4) -0.006(3) -0.001(3)
C47 0.029(4) 0.033(4) 0.056(5) 0.006(4) -0.006(4) -0.002(3)
C79 0.045(5) 0.047(5) 0.058(6) -0.002(4) -0.022(4) -0.012(4)
C94 0.065(7) 0.084(8) 0.028(5) -0.005(5) -0.006(4) -0.017(6)
C99 0.050(6) 0.110(10) 0.047(6) -0.044(6) 0.002(5) -0.017(6)
C77 0.065(6) 0.050(6) 0.075(7) 0.000(5) -0.045(6) -0.005(5)
C62 0.058(6) 0.040(5) 0.063(6) 0.024(4) -0.007(5) -0.010(4)
C85 0.224(19) 0.041(6) 0.180(16) 0.013(8) -0.172(16) -0.036(9)
C95 0.109(10) 0.132(12) 0.061(7) 0.003(7) -0.056(7) -0.055(9)
Cl0A 0.113(3) 0.0713(19) 0.108(3) 0.0313(17) -0.075(2) -0.0351(18)
Cl2 0.0742(17) 0.0619(15) 0.0628(16) -0.0214(12) -0.0167(13) -0.0135(13)
C104 0.061(6) 0.057(6) 0.066(7) -0.008(5) -0.023(5) -0.008(5)
Cl3 0.130(11) 0.130(10) 0.187(11) -0.112(9) -0.073(9) 0.035(8)
Cl4 0.063(6) 0.161(10) 0.134(9) -0.110(8) 0.002(6) -0.002(6)
C105 0.180(19) 0.41(12) 0.27(4) 0.02(6) -0.12(2) -0.08(4)
S107 0.0385(10) 0.0364(10) 0.0310(10) -0.0117(8) -0.0038(8) -0.0037(8)
F103 0.137(7) 0.146(7) 0.082(5) -0.078(5) -0.069(5) 0.108(6)
F105 0.128(6) 0.136(6) 0.043(3) -0.040(4) -0.033(4) 0.080(5)
F104 0.087(5) 0.176(9) 0.185(9) -0.142(8) -0.083(6) 0.058(5)
O105 0.041(3) 0.039(3) 0.033(3) -0.008(2) 0.000(2) 0.006(2)
O103 0.066(4) 0.045(3) 0.045(4) -0.012(3) 0.000(3) -0.017(3)
O104 0.053(4) 0.041(3) 0.073(5) -0.017(3) 0.015(3) -0.006(3)
C107 0.069(7) 0.083(8) 0.072(7) -0.051(6) -0.037(6) 0.043(6)
S115 0.057(2) 0.0357(16) 0.0277(15) 0.0008(12) -0.0027(14) 0.0025(14)
F129 0.111(8) 0.066(5) 0.042(5) -0.021(4) 0.007(5) -0.003(5)
F128 0.155(11) 0.103(8) 0.127(10) 0.007(7) -0.116(9) -0.015(8)
F130 0.079(5) 0.028(3) 0.068(5) 0.002(3) -0.040(4) 0.003(3)
O129 0.084(8) 0.026(4) 0.030(4) 0.010(3) -0.012(5) 0.008(4)
O127 0.052(6) 0.052(6) 0.050(5) -0.003(4) 0.007(4) 0.007(4)
O128 0.088(8) 0.039(5) 0.111(10) 0.022(6) -0.068(7) -0.004(5)
C115 0.124(15) 0.045(8) 0.044(8) 0.009(6) -0.040(9) -0.005(8)
S112 0.033(3) 0.053(3) 0.056(4) 0.020(3) -0.009(3) -0.008(2)
F121 0.044(7) 0.075(8) 0.056(5) 0.022(4) -0.012(5) -0.006(5)
F120 0.036(5) 0.056(8) 0.058(8) 0.016(6) -0.009(5) -0.001(5)
F119 0.048(8) 0.060(6) 0.053(8) 0.018(4) -0.012(6) -0.005(4)
O120 0.041(9) 0.042(8) 0.057(6) 0.016(5) -0.012(6) -0.005(6)
O119 0.031(7) 0.054(4) 0.064(8) 0.020(4) -0.013(6) -0.006(4)
O118 0.040(5) 0.071(8) 0.064(9) 0.015(6) -0.010(5) -0.016(5)
C112 0.039(5) 0.060(6) 0.055(5) 0.019(4) -0.010(4) -0.005(4)
S113 0.0358(18) 0.0370(16) 0.0263(15) -0.0003(12) -0.0012(12) -0.0152(12)
F123 0.034(4) 0.073(6) 0.042(5) 0.005(4) 0.003(3) -0.015(4)
F124 0.052(5) 0.048(5) 0.052(5) -0.008(4) 0.000(4) -0.006(4)
F122 0.036(4) 0.075(5) 0.026(4) 0.002(3) 0.002(3) 0.000(4)
O121 0.044(6) 0.041(7) 0.021(5) -0.001(4) -0.007(5) -0.017(5)
O122 0.057(8) 0.027(5) 0.045(7) -0.006(4) -0.012(6) -0.006(4)
O123 0.031(5) 0.033(5) 0.032(5) -0.003(4) 0.004(4) -0.014(4)
C113 0.041(7) 0.042(7) 0.036(7) -0.003(5) 0.005(5) -0.010(6)
S114 0.071(6) 0.129(9) 0.086(7) 0.002(6) -0.014(5) 0.009(6)
F126 0.071(8) 0.130(11) 0.104(10) -0.008(8) -0.030(7) 0.020(7)
F125 0.082(9) 0.147(11) 0.121(12) -0.020(9) -0.025(8) 0.016(8)
F127 0.105(12) 0.151(13) 0.111(9) -0.014(8) -0.031(8) 0.019(9)
O124 0.080(8) 0.142(12) 0.104(12) -0.007(9) -0.018(7) 0.016(8)
O126 0.074(12) 0.133(13) 0.090(9) 0.000(8) -0.014(8) 0.012(9)
O125 0.081(9) 0.130(13) 0.089(9) -0.004(8) -0.010(7) 0.008(8)
C114 0.079(8) 0.139(10) 0.107(9) -0.011(7) -0.021(7) 0.012(7)
S106 0.0292(9) 0.0310(9) 0.0267(9) -0.0040(7) -0.0053(7) -0.0051(7)
F102 0.072(4) 0.088(4) 0.064(4) 0.003(3) -0.042(3) 0.006(3)
F100 0.034(3) 0.119(5) 0.071(4) -0.032(4) -0.010(3) -0.021(3)
F101 0.065(4) 0.104(5) 0.055(3) -0.046(3) -0.016(3) -0.018(3)
O102 0.028(3) 0.037(3) 0.041(3) -0.007(2) -0.001(2) -0.002(2)
O100 0.038(3) 0.040(3) 0.031(3) -0.007(2) -0.002(2) -0.003(2)
O101 0.050(3) 0.037(3) 0.038(3) 0.000(2) -0.012(3) -0.003(3)
C106 0.040(5) 0.074(6) 0.036(5) -0.011(4) -0.011(4) -0.006(4)
S111 0.204(10) 0.383(14) 0.187(9) -0.036(9) -0.120(9) 0.082(10)
F118 0.44(3) 0.43(3) 0.27(2) -0.021(18) -0.21(2) 0.00(2)
F115 0.44(3) 0.49(3) 0.26(2) -0.11(2) -0.250(19) 0.112(19)
F117 0.56(3) 0.43(2) 0.249(19) -0.030(15) -0.187(18) 0.00(2)
O115 0.047(5) 0.171(11) 0.015(4) -0.016(5) -0.001(4) 0.010(6)
O117 0.246(18) 0.27(2) 0.149(10) -0.009(11) -0.139(11) 0.095(16)
O116 0.192(12) 0.42(3) 0.230(19) -0.023(17) -0.125(11) 0.088(13)
C111 0.40(2) 0.352(15) 0.250(19) -0.035(13) -0.190(17) 0.076(13)
S110 0.079(3) 0.047(2) 0.093(4) -0.033(2) -0.031(3) 0.018(2)
F113 0.074(8) 0.067(6) 0.057(6) -0.017(5) -0.016(5) 0.009(5)
F114 0.084(7) 0.076(7) 0.107(10) -0.021(6) -0.005(7) 0.033(6)
F112 0.072(8) 0.142(11) 0.056(6) -0.024(6) -0.011(5) 0.012(7)
O114 0.084(8) 0.048(6) 0.123(11) -0.041(6) -0.044(7) 0.017(5)
O112 0.090(9) 0.056(6) 0.088(7) -0.027(5) -0.006(6) 0.025(5)
O113 0.096(9) 0.037(6) 0.084(6) -0.015(5) -0.035(6) 0.002(6)
C110 0.067(6) 0.049(6) 0.044(6) -0.010(5) -0.014(5) 0.023(4)
S109 0.116(7) 0.063(5) 0.032(4) -0.011(3) -0.013(4) 0.039(4)
F110 0.168(19) 0.088(8) 0.075(14) -0.014(7) -0.030(13) 0.032(8)
F111 0.141(16) 0.068(12) 0.074(10) -0.006(9) -0.049(11) 0.020(11)
F109 0.138(13) 0.104(16) 0.059(8) -0.019(8) -0.017(8) 0.040(11)
O110 0.111(13) 0.059(11) 0.039(7) -0.019(7) -0.018(7) 0.030(9)
O111 0.141(17) 0.065(7) 0.048(12) -0.020(7) -0.024(12) 0.046(7)
O109 0.145(19) 0.065(13) 0.044(9) -0.017(8) -0.028(11) 0.045(11)
C109 0.116(7) 0.063(5) 0.032(4) -0.011(3) -0.013(4) 0.039(4)
S108 0.075(3) 0.066(3) 0.051(3) -0.015(2) -0.022(3) 0.018(3)
F106 0.085(7) 0.084(8) 0.081(9) -0.045(7) -0.038(7) 0.024(6)
F107 0.115(11) 0.070(8) 0.095(8) -0.045(6) -0.031(7) 0.027(7)
F108 0.150(13) 0.104(12) 0.093(9) -0.058(8) -0.035(8) 0.036(9)
O107 0.109(11) 0.100(9) 0.056(7) -0.002(6) -0.025(7) 0.036(8)
O106 0.058(8) 0.059(7) 0.049(5) -0.001(5) -0.013(5) 0.009(6)
O108 0.094(9) 0.097(9) 0.069(10) -0.015(8) -0.021(7) 0.045(8)
C108 0.089(7) 0.066(8) 0.069(8) -0.039(6) -0.028(6) 0.044(5)
O200 0.132(8) 0.139(8) 0.116(7) -0.029(6) -0.027(6) -0.053(7)
C101 0.055(5) 0.088(7) 0.076(6) -0.021(5) -0.042(4) 0.001(5)
C100 0.097(9) 0.116(10) 0.100(9) -0.017(8) -0.044(7) -0.029(8)
C102 0.128(10) 0.107(9) 0.119(11) -0.023(8) -0.037(8) -0.035(8)
C103 0.150(16) 0.121(9) 0.138(15) -0.003(9) -0.038(13) -0.032(9)
C86 0.24(3) 0.056(10) 0.25(3) 0.034(12) -0.22(3) -0.046(13)
C87 0.24(3) 0.076(13) 0.27(3) 0.063(15) -0.21(3) -0.095(15)
O201 0.32(2) 0.182(13) 0.052(6) 0.035(7) -0.035(9) 0.114(13)

loop_
_atom_type_symbol
_atom_type_description
_atom_type_scat_dispersion_real
_atom_type_scat_dispersion_imag
_atom_type_scat_source
C C 0.0033 0.0016 'International Tables Vol C Tables 4.2.6.8 and 6.1.1.4'
H H 0.0000 0.0000 'International Tables Vol C Tables 4.2.6.8 and 6.1.1.4'
Cl Cl 0.1484 0.1585 'International Tables Vol C Tables 4.2.6.8 and 6.1.1.4'
F F 0.0171 0.0103 'International Tables Vol C Tables 4.2.6.8 and 6.1.1.4'
Fe Fe 0.3463 0.8444 'International Tables Vol C Tables 4.2.6.8 and 6.1.1.4'
N N 0.0061 0.0033 'International Tables Vol C Tables 4.2.6.8 and 6.1.1.4'
O O 0.0106 0.0060 'International Tables Vol C Tables 4.2.6.8 and 6.1.1.4'
S S 0.1246 0.1234 'International Tables Vol C Tables 4.2.6.8 and 6.1.1.4'

loop_
_geom_angle_atom_site_label_1
_geom_angle_atom_site_label_2
_geom_angle_atom_site_label_3
_geom_angle
O1A Fe2A O31A 78.84(17)
O1A Fe2A N21A 108.77(19)
O1A Fe2A N23A 85.21(19)
O1A Fe2A N22A 152.2(2)
O31A Fe2A N21A 162.19(18)
O31A Fe2A N22A 75.24(19)
O21A Fe2A O1A 80.68(17)
O21A Fe2A O31A 89.80(17)
O21A Fe2A N21A 76.01(19)
O21A Fe2A N23A 157.0(2)
O21A Fe2A N22A 108.97(19)
N23A Fe2A O31A 105.2(2)
N23A Fe2A N21A 91.7(2)
N23A Fe2A N22A 91.9(2)
N22A Fe2A N21A 99.0(2)
O1A Fe3A O11A 79.01(17)
O1A Fe3A N31A 108.60(19)
O1A Fe3A N32A 150.8(2)
O1A Fe3A N33A 85.5(2)
O31A Fe3A O1A 81.98(17)
O31A Fe3A O11A 91.48(17)
O31A Fe3A N31A 75.56(18)
O31A Fe3A N32A 110.6(2)
O31A Fe3A N33A 158.4(2)
O11A Fe3A N31A 163.51(19)
O11A Fe3A N32A 74.5(2)
N32A Fe3A N31A 100.2(2)
N33A Fe3A O11A 103.4(2)
N33A Fe3A N31A 91.9(2)
N33A Fe3A N32A 88.7(2)
O1A Fe1A O21A 79.92(17)
O1A Fe1A N13A 85.9(2)
O1A Fe1A N12A 152.67(19)
O1A Fe1A N11A 107.29(19)
O21A Fe1A N13A 103.35(19)
O21A Fe1A N12A 75.00(18)
O21A Fe1A N11A 164.7(2)
O11A Fe1A O1A 81.64(18)
O11A Fe1A O21A 91.95(17)
O11A Fe1A N13A 158.3(2)
O11A Fe1A N12A 109.6(2)
O11A Fe1A N11A 76.1(2)
N13A Fe1A N12A 89.4(2)
N13A Fe1A N11A 90.8(2)
N12A Fe1A N11A 99.7(2)
N14A Fe4A O1A 82.57(19)
N34A Fe4A O1A 84.0(2)
N34A Fe4A N14A 121.7(2)
N40A Fe4A O1A 179.4(2)
N40A Fe4A N14A 96.8(3)
N40A Fe4A N34A 96.2(3)
N40A Fe4A N24A 97.3(3)
N24A Fe4A O1A 83.17(19)
N24A Fe4A N14A 117.2(2)
N24A Fe4A N34A 117.0(2)
Fe2A O1A Fe4A 117.4(2)
Fe3A O1A Fe2A 100.00(19)
Fe3A O1A Fe4A 117.5(2)
Fe1A O1A Fe2A 99.63(18)
Fe1A O1A Fe3A 101.00(19)
Fe1A O1A Fe4A 118.0(2)
Fe3A O31A Fe2A 98.62(18)
C31A O31A Fe2A 114.7(4)
C31A O31A Fe3A 121.9(4)
Fe2A O21A Fe1A 99.21(18)
C21A O21A Fe2A 119.9(4)
C21A O21A Fe1A 116.6(4)
Fe1A O11A Fe3A 98.20(19)
C11A O11A Fe3A 114.4(4)
C11A O11A Fe1A 120.9(4)
C50A N21A Fe2A 114.6(4)
C54A N21A Fe2A 125.9(4)
C54A N21A C50A 118.1(6)
N24A N23A Fe2A 122.3(4)
C81A N23A Fe2A 128.8(4)
C81A N23A N24A 108.9(5)
C65A N22A Fe2A 116.0(4)
C69A N22A Fe2A 125.0(5)
C69A N22A C65A 119.1(6)
N14A N13A Fe1A 120.7(4)
C71A N13A Fe1A 131.2(5)
C71A N13A N14A 108.1(6)
N13A N14A Fe4A 118.9(4)
C73A N14A Fe4A 130.9(4)
C73A N14A N13A 107.1(5)
C55A N12A Fe1A 115.0(4)
C55A N12A C59A 119.3(6)
C59A N12A Fe1A 125.6(4)
C60A N31A Fe3A 113.7(4)
C64A N31A Fe3A 125.6(4)
C64A N31A C60A 118.3(6)
N33A N34A Fe4A 117.4(4)
N33A N34A C92A 107.0(6)
C92A N34A Fe4A 132.3(6)
C45A N32A Fe3A 115.2(5)
C49A N32A Fe3A 125.4(5)
C49A N32A C45A 118.9(7)
O40A N40A Fe4A 178.0(6)
C44A N11A Fe1A 124.3(5)
C44A N11A C40A 118.5(6)
C40A N11A Fe1A 113.7(4)
N23A N24A Fe4A 117.7(4)
C83A N24A Fe4A 131.3(5)
C83A N24A N23A 107.0(5)
N34A N33A Fe3A 123.0(4)
N34A N33A C90A 107.8(6)
C90A N33A Fe3A 129.2(5)
N12A C55A C21A 114.9(5)
N12A C55A C56A 121.6(6)
C56A C55A C21A 123.4(6)
C27A C22A C21A 123.0(6)
C23A C22A C27A 118.7(6)
C23A C22A C21A 118.3(6)
N22A C65A C31A 114.3(5)
N22A C65A C66A 121.5(6)
C66A C65A C31A 124.2(6)
N21A C50A C21A 111.6(5)
C51A C50A N21A 122.1(6)
C51A C50A C21A 126.2(6)
C4A C3A C27A 117.8(6)
C4A C3A C2A 119.4(6)
C2A C3A C27A 122.6(6)
C50A C51A H51A 120.5
C50A C51A C52A 119.0(7)
C52A C51A H51A 120.5
C2A C1A C17A 119.3(6)
C6A C1A C17A 120.8(6)
C6A C1A C2A 119.7(6)
C4A C5A C37A 120.8(6)
C6A C5A C37A 119.9(6)
C6A C5A C4A 119.1(6)
C51A C52A H52A 120.6
C53A C52A C51A 118.8(7)
C53A C52A H52A 120.6
O31A C31A C65A 106.8(5)
O31A C31A C60A 104.6(5)
O31A C31A C32A 111.6(5)
C65A C31A C60A 113.7(5)
C65A C31A C32A 111.7(5)
C60A C31A C32A 108.3(5)
O11A C11A C12A 112.1(5)
O11A C11A C45A 106.7(5)
O11A C11A C40A 105.4(5)
C45A C11A C12A 110.2(6)
C45A C11A C40A 113.4(5)
C40A C11A C12A 108.9(5)
N23A C81A H81A 125.5
N23A C81A C82A 109.0(6)
C82A C81A H81A 125.5
N12A C59A H59A 119.3
N12A C59A C58A 121.5(6)
C58A C59A H59A 119.3
N31A C60A C31A 112.5(6)
N31A C60A C61A 121.6(6)
C61A C60A C31A 125.8(6)
C32A C37A C5A 124.0(6)
C32A C37A C36A 119.6(6)
C36A C37A C5A 116.4(6)
C3A C4A C5A 120.9(6)
C3A C4A H4A 119.5
C5A C4A H4A 119.5
N21A C54A H54A 118.6
N21A C54A C53A 122.7(7)
C53A C54A H54A 118.6
C37A C32A C31A 123.6(6)
C37A C32A C33A 118.6(7)
C33A C32A C31A 117.7(6)
C12A C17A C1A 122.5(6)
C16A C17A C1A 118.4(6)
C16A C17A C12A 119.1(6)
C22A C27A C3A 123.3(5)
C26A C27A C22A 119.0(6)
C26A C27A C3A 117.4(6)
C3A C2A C1A 120.3(6)
C3A C2A H2A 119.9
C1A C2A H2A 119.9
C1A C6A H6A 119.8
C5A C6A C1A 120.4(6)
C5A C6A H6A 119.8
N13A C71A H71A 125.5
N13A C71A C72A 109.0(6)
C72A C71A H71A 125.5
C25A C24A H24A 120.0
C23A C24A H24A 120.0
C23A C24A C25A 120.0(6)
C69A C68A H68A 120.2
C67A C68A H68A 120.2
C67A C68A C69A 119.6(7)
C59A C58A H58A 120.4
C59A C58A C57A 119.2(6)
C57A C58A H58A 120.4
C52A C53A C54A 119.3(7)
C52A C53A H53A 120.4
C54A C53A H53A 120.4
C62A C63A H63A 120.5
C64A C63A H63A 120.5
C64A C63A C62A 119.1(7)
C17A C12A C11A 123.6(6)
C13A C12A C11A 117.6(6)
C13A C12A C17A 118.8(7)
C89A C84A C83A 122.0(7)
C89A C84A C85A 119.4(7)
C85A C84A C83A 118.7(7)
N22A C69A C68A 121.9(7)
N22A C69A H69A 119.1
C68A C69A H69A 119.1
C40A C41A H41A 121.0
C40A C41A C42A 118.0(7)
C42A C41A H41A 121.0
C63A C62A H62A 120.3
C63A C62A C61A 119.4(7)
C61A C62A H62A 120.3
N14A C73A C72A 108.8(6)
N14A C73A C74A 121.2(6)
C72A C73A C74A 129.9(7)
N24A C83A C84A 122.4(6)
N24A C83A C82A 109.3(6)
C82A C83A C84A 128.2(6)
N11A C44A H44A 118.4
N11A C44A C43A 123.2(8)
C43A C44A H44A 118.4
N32A C45A C11A 114.8(6)
N32A C45A C46A 121.7(7)
C46A C45A C11A 123.5(7)
C71A C72A C73A 107.0(6)
C71A C72A H72A 126.5
C73A C72A H72A 126.5
C24A C25A H25A 120.3
C24A C25A C26A 119.4(6)
C26A C25A H25A 120.3
N33A C90A H90A 125.1
N33A C90A C91A 109.9(8)
C91A C90A H90A 125.1
C84A C89A H89A 119.2
C84A C89A C88A 121.5(8)
C88A C89A H89A 119.2
C32A C33A H33A 119.4
C32A C33A C34A 121.3(7)
C34A C33A H33A 119.4
C17A C16A H16A 119.1
C15A C16A C17A 121.7(7)
C15A C16A H16A 119.1
C12A C13A H13A 119.3
C12A C13A C14A 121.3(7)
C14A C13A H13A 119.3
C75A C74A C73A 119.2(8)
C79A C74A C73A 120.4(7)
C79A C74A C75A 120.4(8)
C89A C88A H88A 121.4
C89A C88A C87A 117.2(9)
C87A C88A H88A 121.4
N34A C92A C91A 110.0(8)
N34A C92A C93A 123.2(9)
C91A C92A C93A 126.7(8)
C74A C75A H75A 120.5
C74A C75A C76A 119.0(10)
C76A C75A H75A 120.5
C75A C76A H76A 120.7
C77A C76A C75A 118.7(9)
C77A C76A H76A 120.7
C13A C14A H14A 120.1
C15A C14A C13A 119.9(7)
C15A C14A H14A 120.1
N32A C49A H49A 119.0
N32A C49A C48A 122.0(9)
C48A C49A H49A 119.0
C33A C34A H34A 120.7
C35A C34A C33A 118.6(8)
C35A C34A H34A 120.7
C16A C15A C14A 119.2(8)
C16A C15A H15A 120.4
C14A C15A H15A 120.4
C45A C46A H46A 120.8
C45A C46A C47A 118.4(8)
C47A C46A H46A 120.8
C79A C78A H78A 119.8
C77A C78A H78A 119.8
C77A C78A C79A 120.5(11)
C88A C87A H87A 119.2
C86A C87A C88A 121.7(8)
C86A C87A H87A 119.2
C87A C86A H86A 119.8
C87A C86A C85A 120.5(9)
C85A C86A H86A 119.8
C49A C48A H48A 120.8
C47A C48A C49A 118.3(9)
C47A C48A H48A 120.8
C93A C98A H98A 120.1
C93A C98A C97A 119.8(16)
C97A C98A H98A 120.1
C46A C47A H47A 119.7
C48A C47A C46A 120.5(9)
C48A C47A H47A 119.7
C95A C96A H96A 119.9
C95A C96A C97A 120.1(16)
C97A C96A H96A 119.9
C96A C95A H95A 119.3
C96A C95A C94A 121(2)
C94A C95A H95A 119.3
C22A C23A H23A 119.3
C24A C23A C22A 121.4(6)
C24A C23A H23A 119.3
O21A C21A C55A 106.0(5)
O21A C21A C22A 112.1(5)
O21A C21A C50A 106.2(5)
C55A C21A C22A 110.3(5)
C50A C21A C55A 112.7(5)
C50A C21A C22A 109.5(5)
C27A C26A H26A 119.3
C25A C26A C27A 121.4(6)
C25A C26A H26A 119.3
C55A C56A H56A 120.7
C55A C56A C57A 118.6(6)
C57A C56A H56A 120.7
C58A C57A C56A 119.8(6)
C58A C57A H57A 120.1
C56A C57A H57A 120.1
C81A C82A H82A 127.1
C83A C82A C81A 105.9(6)
C83A C82A H82A 127.1
C60A C61A C62A 118.7(7)
C60A C61A H61A 120.7
C62A C61A H61A 120.7
N11A C40A C11A 112.2(5)
N11A C40A C41A 121.6(7)
C41A C40A C11A 126.2(7)
C65A C66A H66A 120.4
C65A C66A C67A 119.1(7)
C67A C66A H66A 120.4
N31A C64A C63A 122.7(6)
N31A C64A H64A 118.7
C63A C64A H64A 118.7
C68A C67A C66A 118.8(6)
C68A C67A H67A 120.6
C66A C67A H67A 120.6
C37A C36A H36A 119.9
C35A C36A C37A 120.2(7)
C35A C36A H36A 119.9
C44A C43A H43A 121.1
C42A C43A C44A 117.8(7)
C42A C43A H43A 121.1
C90A C91A C92A 105.3(7)
C90A C91A H91A 127.4
C92A C91A H91A 127.4
C74A C79A H79A 120.5
C78A C79A C74A 119.1(9)
C78A C79A H79A 120.5
C84A C85A H85A 120.1
C86A C85A C84A 119.7(9)
C86A C85A H85A 120.1
C34A C35A C36A 121.5(7)
C34A C35A H35A 119.3
C36A C35A H35A 119.3
C41A C42A H42A 119.6
C43A C42A C41A 120.7(7)
C43A C42A H42A 119.6
C98A C93A C92A 122.7(11)
C94A C93A C92A 119.8(14)
C94A C93A C98A 117.4(12)
C76A C77A H77A 118.8
C78A C77A C76A 122.4(10)
C78A C77A H77A 118.8
C95A C94A H94A 119.6
C93A C94A C95A 121(2)
C93A C94A H94A 119.6
C98A C97A H97A 119.8
C96A C97A C98A 120(2)
C96A C97A H97A 119.8
O21 Fe1 O11 90.05(17)
O21 Fe1 O1 81.90(18)
O21 Fe1 N11 110.1(2)
O21 Fe1 N12 75.04(19)
O21 Fe1 N13 158.4(2)
O11 Fe1 N11 74.82(19)
O11 Fe1 N12 161.2(2)
O1 Fe1 O11 78.82(19)
O1 Fe1 N11 150.8(2)
O1 Fe1 N12 109.6(2)
O1 Fe1 N13 86.1(2)
N11 Fe1 N12 99.3(2)
N13 Fe1 O11 105.2(2)
N13 Fe1 N11 88.9(2)
N13 Fe1 N12 92.4(2)
O21 Fe2 N21 74.92(19)
O21 Fe2 N22 163.9(2)
O1 Fe2 O21 79.58(18)
O1 Fe2 N23 85.2(2)
O1 Fe2 N21 152.4(2)
O1 Fe2 N22 105.9(2)
O31 Fe2 O21 91.05(18)
O31 Fe2 O1 80.90(19)
O31 Fe2 N23 157.9(2)
O31 Fe2 N21 109.6(2)
O31 Fe2 N22 75.2(2)
N23 Fe2 O21 103.3(2)
N23 Fe2 N21 90.6(2)
N23 Fe2 N22 92.3(2)
N21 Fe2 N22 101.5(2)
O11 Fe3 O1 81.18(18)
O11 Fe3 O31 91.09(18)
O11 Fe3 N31 111.1(2)
O11 Fe3 N33 156.9(2)
O11 Fe3 N32 75.3(2)
O1 Fe3 O31 78.74(18)
O1 Fe3 N31 151.3(2)
O1 Fe3 N33 85.5(2)
O1 Fe3 N32 109.5(2)
O31 Fe3 N31 75.3(2)
O31 Fe3 N32 162.3(2)
N31 Fe3 N32 98.9(2)
N33 Fe3 O31 104.8(2)
N33 Fe3 N31 89.4(3)
N33 Fe3 N32 91.7(3)
N14 Fe4 O1 83.3(2)
N14 Fe4 N24 119.2(2)
N34 Fe4 O1 83.3(2)
N34 Fe4 N14 115.8(3)
N34 Fe4 N24 120.3(3)
N24 Fe4 O1 81.9(2)
N40 Fe4 O1 177.9(3)
N40 Fe4 N14 95.0(3)
N40 Fe4 N34 98.5(3)
N40 Fe4 N24 98.1(3)
Fe1 O21 Fe2 98.35(19)
C21 O21 Fe1 121.4(4)
C21 O21 Fe2 116.8(4)
Fe3 O11 Fe1 98.7(2)
C11 O11 Fe1 114.8(4)
C11 O11 Fe3 121.4(4)
Fe1 O1 Fe2 99.5(2)
Fe1 O1 Fe3 100.9(2)
Fe1 O1 Fe4 116.3(2)
Fe2 O1 Fe3 100.5(2)
Fe2 O1 Fe4 118.8(2)
Fe3 O1 Fe4 117.5(2)
Fe2 O31 Fe3 99.53(19)
C31 O31 Fe2 120.5(4)
C31 O31 Fe3 114.8(4)
C44 N11 Fe1 124.9(5)
C44 N11 C40 118.8(6)
C40 N11 Fe1 116.2(4)
C59 N12 Fe1 126.5(5)
C55 N12 Fe1 115.1(4)
C55 N12 C59 117.5(6)
N13 N14 Fe4 114.9(4)
N13 N14 C73 107.0(6)
C73 N14 Fe4 133.0(5)
C60 N31 Fe3 115.2(5)
C60 N31 C64 120.3(7)
C64 N31 Fe3 124.6(5)
N24 N23 Fe2 122.1(5)
C81 N23 Fe2 130.0(5)
C81 N23 N24 107.5(6)
N34 N33 Fe3 122.6(5)
C91 N33 Fe3 130.0(7)
C91 N33 N34 107.4(7)
N33 N34 Fe4 117.7(5)
C93 N34 Fe4 131.4(6)
C93 N34 N33 107.6(7)
N23 N24 Fe4 118.2(5)
C83 N24 Fe4 132.4(6)
C83 N24 N23 107.4(7)
O40 N40 Fe4 171.8(7)
C50 N21 Fe2 115.8(4)
C50 N21 C54 119.1(6)
C54 N21 Fe2 125.0(5)
C65 N22 Fe2 114.1(5)
C69 N22 Fe2 125.0(6)
C69 N22 C65 118.9(7)
N14 N13 Fe1 121.4(4)
C71 N13 Fe1 130.1(5)
C71 N13 N14 107.7(6)
C49 N32 Fe3 124.5(6)
C49 N32 C45 118.4(6)
C45 N32 Fe3 114.1(5)
C2 C3 C27 117.0(6)
C2 C3 C4 119.3(6)
C4 C3 C27 123.6(6)
O21 C21 C50 106.2(5)
O21 C21 C22 111.8(5)
O21 C21 C55 105.0(5)
C50 C21 C22 113.9(5)
C50 C21 C55 112.9(5)
C55 C21 C22 106.8(5)
C26 C27 C3 116.2(6)
C26 C27 C22 119.4(6)
C22 C27 C3 124.0(6)
C3 C2 H2 119.4
C3 C2 C1 121.2(6)
C1 C2 H2 119.4
C27 C26 H26 119.4
C25 C26 C27 121.1(6)
C25 C26 H26 119.4
C6 C5 C37 122.9(6)
C4 C5 C6 119.2(6)
C4 C5 C37 117.7(6)
N21 C50 C21 114.9(6)
N21 C50 C51 122.8(6)
C51 C50 C21 122.3(6)
C23 C24 H24 120.3
C25 C24 H24 120.3
C25 C24 C23 119.5(6)
C5 C6 H6 119.8
C1 C6 C5 120.3(6)
C1 C6 H6 119.8
N22 C65 C31 112.4(6)
N22 C65 C66 121.6(7)
C66 C65 C31 125.9(7)
N11 C44 H44 118.6
N11 C44 C43 122.8(7)
C43 C44 H44 118.6
N14 C73 C74 122.8(7)
N14 C73 C72 110.0(7)
C72 C73 C74 127.0(7)
C50 C51 H51 120.9
C50 C51 C52 118.1(7)
C52 C51 H51 120.9
C2 C1 C17 117.7(6)
C6 C1 C2 119.2(6)
C6 C1 C17 122.9(6)
O31 C31 C65 105.6(5)
O31 C31 C32 111.2(5)
O31 C31 C60 106.1(6)
C65 C31 C32 109.4(6)
C65 C31 C60 113.6(6)
C60 C31 C32 110.8(6)
N22 C69 H69 119.5
N22 C69 C68 121.1(8)
C68 C69 H69 119.5
N32 C49 H49 119.2
N32 C49 C48 121.7(8)
C48 C49 H49 119.2
O11 C11 C12 113.2(5)
O11 C11 C40 106.9(5)
O11 C11 C45 104.6(6)
C40 C11 C12 110.9(6)
C40 C11 C45 113.2(6)
C45 C11 C12 108.0(6)
C15 C16 H16 118.8
C15 C16 C17 122.4(7)
C17 C16 H16 118.8
C16 C15 H15 120.3
C14 C15 C16 119.4(7)
C14 C15 H15 120.3
N13 C71 H71 125.1
N13 C71 C72 109.8(7)
C72 C71 H71 125.1
C33 C32 C31 118.5(6)
C33 C32 C37 118.6(7)
C37 C32 C31 122.8(6)
C42 C41 H41 119.6
C42 C41 C40 120.8(7)
C40 C41 H41 119.6
C45 C46 H46 120.4
C45 C46 C47 119.3(8)
C47 C46 H46 120.4
C33 C34 H34 120.1
C33 C34 C35 119.8(7)
C35 C34 H34 120.1
C32 C33 H33 119.1
C34 C33 C32 121.7(7)
C34 C33 H33 119.1
C56 C57 H57 120.6
C56 C57 C58 118.9(7)
C58 C57 H57 120.6
C17 C12 C11 124.3(6)
C13 C12 C11 117.6(6)
C13 C12 C17 118.0(7)
N31 C60 C31 115.2(6)
N31 C60 C61 121.6(7)
C61 C60 C31 123.2(7)
N12 C59 H59 118.9
N12 C59 C58 122.2(7)
C58 C59 H59 118.9
C44 C43 H43 120.7
C44 C43 C42 118.6(7)
C42 C43 H43 120.7
C54 C53 H53 120.4
C52 C53 H53 120.4
C52 C53 C54 119.2(7)
N23 C81 H81 125.2
N23 C81 C82 109.6(8)
C82 C81 H81 125.2
C15 C14 H14 120.1
C15 C14 C13 119.7(7)
C13 C14 H14 120.1
C75 C74 C73 118.6(8)
C79 C74 C73 122.7(7)
C79 C74 C75 118.6(8)
N31 C64 H64 119.9
N31 C64 C63 120.3(8)
C63 C64 H64 119.9
C65 C66 H66 120.4
C65 C66 C67 119.2(9)
C67 C66 H66 120.4
C60 C61 H61 120.5
C62 C61 C60 119.0(8)
C62 C61 H61 120.5
C41 C42 C43 118.8(7)
C41 C42 H42 120.6
C43 C42 H42 120.6
C69 C68 H68 120.3
C67 C68 C69 119.5(8)
C67 C68 H68 120.3
C74 C75 H75 119.7
C76 C75 C74 120.5(8)
C76 C75 H75 119.7
N34 C93 C92 108.6(9)
N34 C93 C94 122.1(9)
C92 C93 C94 129.2(8)
N24 C83 C82 110.6(8)
N24 C83 C84 121.4(9)
C82 C83 C84 127.9(9)
C81 C82 C83 104.9(8)
C81 C82 H82 127.6
C83 C82 H82 127.6
C93 C92 H92 126.4
C91 C92 C93 107.2(8)
C91 C92 H92 126.4
N33 C91 H91 125.4
C92 C91 N33 109.1(9)
C92 C91 H91 125.4
C66 C67 H67 120.2
C68 C67 C66 119.6(8)
C68 C67 H67 120.2
C75 C76 H76 119.7
C75 C76 C77 120.5(8)
C77 C76 H76 119.7
C64 C63 H63 120.5
C62 C63 C64 119.0(9)
C62 C63 H63 120.5
C79 C78 H78 119.6
C79 C78 C77 120.8(9)
C77 C78 H78 119.6
C89 C84 C83 119.7(10)
C85 C84 C83 116.4(14)
C85 C84 C89 123.9(13)
C97 C98 H98 120.3
C99 C98 H98 120.3
C99 C98 C97 119.3(15)
C98 C97 H97 120.7
C96 C97 C98 118.7(15)
C96 C97 H97 120.7
C84 C89 H89 120.5
C88 C89 C84 119.0(15)
C88 C89 H89 120.5
C89 C88 H88 120.0
C87 C88 C89 120(2)
C87 C88 H88 120.0
C97 C96 H96 119.2
C97 C96 C95 121.6(15)
C95 C96 H96 119.2
C32 C37 C5 123.1(6)
C36 C37 C5 118.0(6)
C36 C37 C32 118.7(6)
C27 C22 C21 122.3(5)
C23 C22 C21 120.3(6)
C23 C22 C27 117.3(6)
C3 C4 C5 120.7(6)
C3 C4 H4 119.7
C5 C4 H4 119.7
N12 C55 C21 112.7(5)
N12 C55 C56 123.3(6)
C56 C55 C21 123.8(6)
C24 C23 C22 122.3(6)
C24 C23 H23 118.8
C22 C23 H23 118.8
C37 C36 H36 118.8
C35 C36 C37 122.4(7)
C35 C36 H36 118.8
N11 C40 C11 115.1(6)
N11 C40 C41 120.2(7)
C41 C40 C11 124.7(6)
C34 C35 H35 120.6
C36 C35 C34 118.7(7)
C36 C35 H35 120.6
C26 C25 C24 120.1(6)
C26 C25 H25 119.9
C24 C25 H25 119.9
C57 C56 C55 118.2(7)
C57 C56 H56 120.9
C55 C56 H56 120.9
C16 C17 C1 119.2(6)
C16 C17 C12 118.3(6)
C12 C17 C1 122.5(6)
C73 C72 C71 105.5(7)
C73 C72 H72 127.3
C71 C72 H72 127.3
N21 C54 C53 121.7(7)
N21 C54 H54 119.2
C53 C54 H54 119.2
C51 C52 H52 120.5
C53 C52 C51 119.0(7)
C53 C52 H52 120.5
N32 C45 C11 112.1(6)
N32 C45 C46 122.2(7)
C46 C45 C11 125.7(7)
C49 C48 H48 120.6
C47 C48 C49 118.7(8)
C47 C48 H48 120.6
C57 C58 H58 120.1
C59 C58 C57 119.8(7)
C59 C58 H58 120.1
C12 C13 H13 119.0
C14 C13 C12 121.9(7)
C14 C13 H13 119.0
C46 C47 C48 119.1(7)
C46 C47 H47 120.4
C48 C47 H47 120.4
C74 C79 H79 119.8
C78 C79 C74 120.4(8)
C78 C79 H79 119.8
C99 C94 C93 123.4(10)
C95 C94 C93 121.9(12)
C95 C94 C99 114.7(12)
C98 C99 C94 123.0(12)
C98 C99 H99 118.5
C94 C99 H99 118.5
C76 C77 C78 119.1(9)
C76 C77 H77 120.5
C78 C77 H77 120.5
C61 C62 C63 119.6(8)
C61 C62 H62 120.2
C63 C62 H62 120.2
C84 C85 H85 122.9
C84 C85 C86 114(2)
C86 C85 H85 122.9
C96 C95 H95 118.7
C94 C95 C96 122.6(16)
C94 C95 H95 118.7
Cl0A C104 Cl2 113.5(6)
Cl0A C104 H10K 108.9
Cl0A C104 H10L 108.9
Cl2 C104 H10K 108.9
Cl2 C104 H10L 108.9
H10K C104 H10L 107.7
Cl3 C105 Cl4 126(2)
Cl3 C105 H10M 105.9
Cl3 C105 H10N 105.9
Cl4 C105 H10M 105.9
Cl4 C105 H10N 105.9
H10M C105 H10N 106.2
O105 S107 C107 104.0(3)
O103 S107 O105 114.8(4)
O103 S107 C107 101.6(4)
O104 S107 O105 116.0(3)
O104 S107 O103 114.3(4)
O104 S107 C107 103.6(5)
F103 C107 S107 113.2(6)
F103 C107 F105 107.2(8)
F105 C107 S107 111.4(6)
F104 C107 S107 112.6(7)
F104 C107 F103 107.2(8)
F104 C107 F105 104.8(8)
O129 S115 O128 115.6(7)
O129 S115 C115 103.6(5)
O127 S115 O129 117.0(6)
O127 S115 O128 114.2(7)
O127 S115 C115 101.1(6)
O128 S115 C115 101.9(6)
F129 C115 S115 115.8(8)
F129 C115 F128 103.5(10)
F129 C115 F130 108.4(10)
F128 C115 S115 108.8(8)
F130 C115 S115 113.6(7)
F130 C115 F128 105.8(10)
O120 S112 O118 114.7(15)
O120 S112 C112 104.3(13)
O119 S112 O120 115.3(16)
O119 S112 O118 117.0(12)
O119 S112 C112 101.2(9)
O118 S112 C112 100.9(10)
F121 C112 S112 111.9(11)
F121 C112 F120 107.4(14)
F120 C112 S112 110.8(12)
F119 C112 S112 111.7(13)
F119 C112 F121 108.6(16)
F119 C112 F120 106.2(15)
O121 S113 C113 104.1(6)
O122 S113 O121 114.6(7)
O122 S113 C113 101.5(7)
O123 S113 O121 115.2(7)
O123 S113 O122 114.7(6)
O123 S113 C113 104.4(5)
F123 C113 S113 112.5(7)
F123 C113 F124 106.6(8)
F123 C113 F122 107.7(9)
F124 C113 S113 109.7(7)
F122 C113 S113 111.3(7)
F122 C113 F124 108.7(8)
O124 S114 C114 102.3(8)
O126 S114 O124 115.2(9)
O126 S114 O125 115.4(9)
O126 S114 C114 103.5(8)
O125 S114 O124 115.0(9)
O125 S114 C114 102.6(8)
F126 C114 S114 112.0(10)
F126 C114 F125 107.5(11)
F126 C114 F127 107.5(11)
F125 C114 S114 111.7(9)
F127 C114 S114 112.1(10)
F127 C114 F125 105.7(11)
O102 S106 C106 102.2(3)
O100 S106 O102 115.5(3)
O100 S106 O101 115.1(3)
O100 S106 C106 103.3(4)
O101 S106 O102 115.7(3)
O101 S106 C106 102.2(4)
F102 C106 S106 111.8(6)
F102 C106 F100 107.5(7)
F102 C106 F101 107.9(7)
F100 C106 S106 111.5(5)
F101 C106 S106 111.6(5)
F101 C106 F100 106.2(7)
O115 S111 C111 111.7(11)
O117 S111 O115 115.0(10)
O117 S111 O116 118.2(14)
O117 S111 C111 98.7(12)
O116 S111 O115 111.8(12)
O116 S111 C111 99.1(13)
F118 C111 S111 115.6(18)
F118 C111 F115 100.6(17)
F118 C111 F117 102(2)
F115 C111 S111 127.3(19)
F117 C111 S111 105.6(16)
F117 C111 F115 102.3(18)
O114 S110 O113 114.4(9)
O114 S110 C110 100.3(7)
O112 S110 O114 117.1(9)
O112 S110 O113 119.3(8)
O112 S110 C110 102.3(8)
O113 S110 C110 97.9(7)
F113 C110 S110 113.0(10)
F113 C110 F114 104.3(12)
F114 C110 S110 111.6(10)
F112 C110 S110 111.1(10)
F112 C110 F113 105.1(12)
F112 C110 F114 111.4(12)
O110 S109 C109 96.4(12)
O111 S109 O110 117.4(12)
O111 S109 O109 118.7(15)
O111 S109 C109 104.0(13)
O109 S109 O110 115.4(15)
O109 S109 C109 98.8(14)
F110 C109 S109 111.5(16)
F110 C109 F111 113.3(18)
F110 C109 F109 108.2(18)
F111 C109 S109 111.2(15)
F109 C109 S109 107.2(16)
F109 C109 F111 104.9(17)
O107 S108 C108 101.8(9)
O106 S108 O107 118.7(9)
O106 S108 O108 116.8(9)
O106 S108 C108 100.7(8)
O108 S108 O107 113.1(10)
O108 S108 C108 101.6(9)
F106 C108 S108 112.0(11)
F106 C108 F107 105.3(13)
F107 C108 S108 112.6(12)
F108 C108 S108 109.6(13)
F108 C108 F106 109.9(14)
F108 C108 F107 107.2(14)
C101 O200 C102 119.5(11)
O200 C101 H10A 106.3
O200 C101 H10B 106.3
O200 C101 C100 123.9(11)
H10A C101 H10B 106.4
C100 C101 H10A 106.3
C100 C101 H10B 106.3
C101 C100 H10C 109.5
C101 C100 H10D 109.5
C101 C100 H10E 109.5
H10C C100 H10D 109.5
H10C C100 H10E 109.5
H10D C100 H10E 109.5
O200 C102 H10F 107.8
O200 C102 H10G 107.8
O200 C102 C103 118.1(15)
H10F C102 H10G 107.1
C103 C102 H10F 107.8
C103 C102 H10G 107.8
C102 C103 H10H 109.5
C102 C103 H10I 109.5
C102 C103 H10J 109.5
H10H C103 H10I 109.5
H10H C103 H10J 109.5
H10I C103 H10J 109.5
C85 C86 H86 120.0
C87 C86 C85 120(2)
C87 C86 H86 120.0
C88 C87 C86 122.7(19)
C88 C87 H87 118.6
C86 C87 H87 118.6

loop_
_geom_bond_atom_site_label_1
_geom_bond_atom_site_label_2
_geom_bond_distance
Fe2A O1A 2.011(4)
Fe2A O31A 2.067(4)
Fe2A O21A 1.971(4)
Fe2A N21A 2.170(5)
Fe2A N23A 2.034(5)
Fe2A N22A 2.103(5)
Fe3A O1A 1.982(5)
Fe3A O31A 1.966(4)
Fe3A O11A 2.075(4)
Fe3A N31A 2.184(5)
Fe3A N32A 2.100(6)
Fe3A N33A 2.053(6)
Fe1A O1A 1.980(4)
Fe1A O21A 2.032(4)
Fe1A O11A 1.969(5)
Fe1A N13A 2.052(6)
Fe1A N12A 2.123(5)
Fe1A N11A 2.169(5)
Fe4A O1A 2.082(4)
Fe4A N14A 2.064(6)
Fe4A N34A 2.063(6)
Fe4A N40A 1.778(6)
Fe4A N24A 2.040(6)
O31A C31A 1.416(7)
O21A C21A 1.412(7)
O11A C11A 1.410(8)
O40A N40A 1.138(8)
N21A C50A 1.362(8)
N21A C54A 1.331(9)
N23A N24A 1.386(7)
N23A C81A 1.349(9)
N22A C65A 1.354(8)
N22A C69A 1.341(8)
N13A N14A 1.381(8)
N13A C71A 1.355(9)
N14A C73A 1.368(9)
N12A C55A 1.348(8)
N12A C59A 1.358(9)
N31A C60A 1.369(8)
N31A C64A 1.342(8)
N34A N33A 1.358(9)
N34A C92A 1.365(9)
N32A C45A 1.352(9)
N32A C49A 1.342(10)
N11A C44A 1.349(9)
N11A C40A 1.354(9)
N24A C83A 1.369(9)
N33A C90A 1.363(9)
C55A C21A 1.539(9)
C55A C56A 1.386(9)
C22A C27A 1.414(9)
C22A C23A 1.395(9)
C22A C21A 1.552(8)
C65A C31A 1.537(9)
C65A C66A 1.376(9)
C50A C51A 1.361(9)
C50A C21A 1.535(9)
C3A C4A 1.384(9)
C3A C27A 1.495(9)
C3A C2A 1.389(9)
C51A H51A 0.9500
C51A C52A 1.406(10)
C1A C17A 1.495(9)
C1A C2A 1.393(9)
C1A C6A 1.390(10)
C5A C37A 1.494(9)
C5A C4A 1.396(10)
C5A C6A 1.388(10)
C52A H52A 0.9500
C52A C53A 1.359(11)
C31A C60A 1.537(9)
C31A C32A 1.557(9)
C11A C12A 1.558(10)
C11A C45A 1.525(10)
C11A C40A 1.535(9)
C81A H81A 0.9500
C81A C82A 1.394(10)
C59A H59A 0.9500
C59A C58A 1.374(10)
C60A C61A 1.378(10)
C37A C32A 1.396(10)
C37A C36A 1.406(10)
C4A H4A 0.9500
C54A H54A 0.9500
C54A C53A 1.383(10)
C32A C33A 1.397(10)
C17A C12A 1.402(10)
C17A C16A 1.401(10)
C27A C26A 1.392(9)
C2A H2A 0.9500
C6A H6A 0.9500
C71A H71A 0.9500
C71A C72A 1.368(11)
C24A H24A 0.9500
C24A C25A 1.383(11)
C24A C23A 1.382(9)
C68A H68A 0.9500
C68A C69A 1.382(9)
C68A C67A 1.369(11)
C58A H58A 0.9500
C58A C57A 1.382(10)
C53A H53A 0.9500
C63A H63A 0.9500
C63A C62A 1.380(10)
C63A C64A 1.368(10)
C12A C13A 1.392(10)
C84A C83A 1.468(10)
C84A C89A 1.386(11)
C84A C85A 1.392(11)
C69A H69A 0.9500
C41A H41A 0.9500
C41A C40A 1.386(9)
C41A C42A 1.400(11)
C62A H62A 0.9500
C62A C61A 1.391(10)
C73A C72A 1.374(11)
C73A C74A 1.473(11)
C83A C82A 1.391(10)
C44A H44A 0.9500
C44A C43A 1.378(10)
C45A C46A 1.374(11)
C72A H72A 0.9500
C25A H25A 0.9500
C25A C26A 1.392(10)
C90A H90A 0.9500
C90A C91A 1.363(12)
C89A H89A 0.9500
C89A C88A 1.392(11)
C33A H33A 0.9500
C33A C34A 1.414(11)
C16A H16A 0.9500
C16A C15A 1.380(11)
C13A H13A 0.9500
C13A C14A 1.394(11)
C74A C75A 1.393(11)
C74A C79A 1.392(13)
C88A H88A 0.9500
C88A C87A 1.405(14)
C92A C91A 1.371(13)
C92A C93A 1.474(14)
C75A H75A 0.9500
C75A C76A 1.400(13)
C76A H76A 0.9500
C76A C77A 1.377(17)
C14A H14A 0.9500
C14A C15A 1.387(12)
C49A H49A 0.9500
C49A C48A 1.381(13)
C34A H34A 0.9500
C34A C35A 1.359(12)
C15A H15A 0.9500
C46A H46A 0.9500
C46A C47A 1.379(14)
C78A H78A 0.9500
C78A C79A 1.381(12)
C78A C77A 1.338(15)
C87A H87A 0.9500
C87A C86A 1.358(15)
C86A H86A 0.9500
C86A C85A 1.380(12)
C48A H48A 0.9500
C48A C47A 1.367(15)
C98A H98A 0.9500
C98A C93A 1.382(19)
C98A C97A 1.398(16)
C47A H47A 0.9500
C96A H96A 0.9500
C96A C95A 1.31(4)
C96A C97A 1.36(3)
C95A H95A 0.9500
C95A C94A 1.38(2)
C23A H23A 0.9500
C26A H26A 0.9500
C56A H56A 0.9500
C56A C57A 1.387(10)
C57A H57A 0.9500
C82A H82A 0.9500
C61A H61A 0.9500
C66A H66A 0.9500
C66A C67A 1.399(10)
C64A H64A 0.9500
C67A H67A 0.9500
C36A H36A 0.9500
C36A C35A 1.382(11)
C43A H43A 0.9500
C43A C42A 1.366(12)
C91A H91A 0.9500
C79A H79A 0.9500
C85A H85A 0.9500
C35A H35A 0.9500
C42A H42A 0.9500
C93A C94A 1.378(17)
C77A H77A 0.9500
C94A H94A 0.9500
C97A H97A 0.9500
Fe1 O21 1.964(4)
Fe1 O11 2.086(4)
Fe1 O1 1.980(5)
Fe1 N11 2.110(6)
Fe1 N12 2.188(6)
Fe1 N13 2.062(6)
Fe2 O21 2.044(4)
Fe2 O1 1.995(5)
Fe2 O31 1.973(5)
Fe2 N23 2.034(6)
Fe2 N21 2.122(6)
Fe2 N22 2.184(6)
Fe3 O11 1.965(5)
Fe3 O1 2.004(5)
Fe3 O31 2.054(4)
Fe3 N31 2.125(6)
Fe3 N33 2.040(6)
Fe3 N32 2.188(6)
Fe4 O1 2.087(5)
Fe4 N14 2.067(6)
Fe4 N34 2.066(7)
Fe4 N24 2.078(7)
Fe4 N40 1.763(7)
O21 C21 1.415(7)
O11 C11 1.431(8)
O31 C31 1.422(8)
O40 N40 1.148(8)
N11 C44 1.332(9)
N11 C40 1.360(9)
N12 C59 1.367(9)
N12 C55 1.334(9)
N14 N13 1.361(8)
N14 C73 1.362(9)
N31 C60 1.339(10)
N31 C64 1.343(10)
N23 N24 1.387(9)
N23 C81 1.344(11)
N33 N34 1.382(10)
N33 C91 1.367(10)
N34 C93 1.362(10)
N24 C83 1.323(11)
N21 C50 1.342(9)
N21 C54 1.343(9)
N22 C65 1.366(10)
N22 C69 1.331(10)
N13 C71 1.355(9)
N32 C49 1.343(10)
N32 C45 1.345(10)
C3 C27 1.487(9)
C3 C2 1.381(9)
C3 C4 1.395(9)
C21 C50 1.542(9)
C21 C22 1.546(9)
C21 C55 1.546(9)
C27 C26 1.405(9)
C27 C22 1.416(9)
C2 H2 0.9500
C2 C1 1.408(9)
C26 H26 0.9500
C26 C25 1.375(9)
C5 C6 1.406(9)
C5 C37 1.488(9)
C5 C4 1.401(9)
C50 C51 1.370(10)
C24 H24 0.9500
C24 C23 1.388(10)
C24 C25 1.375(10)
C6 H6 0.9500
C6 C1 1.389(9)
C65 C31 1.507(11)
C65 C66 1.376(11)
C44 H44 0.9500
C44 C43 1.375(11)
C73 C74 1.473(12)
C73 C72 1.363(12)
C51 H51 0.9500
C51 C52 1.411(10)
C1 C17 1.466(10)
C31 C32 1.553(10)
C31 C60 1.540(11)
C69 H69 0.9500
C69 C68 1.408(12)
C49 H49 0.9500
C49 C48 1.397(11)
C11 C12 1.553(10)
C11 C40 1.517(10)
C11 C45 1.529(10)
C16 H16 0.9500
C16 C15 1.377(11)
C16 C17 1.398(10)
C15 H15 0.9500
C15 C14 1.377(12)
C71 H71 0.9500
C71 C72 1.364(11)
C32 C33 1.404(10)
C32 C37 1.406(10)
C41 H41 0.9500
C41 C42 1.361(11)
C41 C40 1.380(10)
C46 H46 0.9500
C46 C45 1.374(10)
C46 C47 1.376(12)
C34 H34 0.9500
C34 C33 1.380(11)
C34 C35 1.392(11)
C33 H33 0.9500
C57 H57 0.9500
C57 C56 1.385(10)
C57 C58 1.385(12)
C12 C17 1.415(10)
C12 C13 1.406(10)
C60 C61 1.381(10)
C59 H59 0.9500
C59 C58 1.378(11)
C43 H43 0.9500
C43 C42 1.382(12)
C53 H53 0.9500
C53 C54 1.386(11)
C53 C52 1.378(12)
C81 H81 0.9500
C81 C82 1.378(12)
C14 H14 0.9500
C14 C13 1.382(11)
C74 C75 1.404(11)
C74 C79 1.389(12)
C64 H64 0.9500
C64 C63 1.403(12)
C66 H66 0.9500
C66 C67 1.377(13)
C61 H61 0.9500
C61 C62 1.373(13)
C42 H42 0.9500
C68 H68 0.9500
C68 C67 1.357(14)
C75 H75 0.9500
C75 C76 1.378(12)
C93 C92 1.380(14)
C93 C94 1.438(15)
C83 C82 1.380(14)
C83 C84 1.514(14)
C82 H82 0.9500
C92 H92 0.9500
C92 C91 1.358(14)
C91 H91 0.9500
C67 H67 0.9500
C76 H76 0.9500
C76 C77 1.385(14)
C63 H63 0.9500
C63 C62 1.381(14)
C78 H78 0.9500
C78 C79 1.379(12)
C78 C77 1.390(14)
C84 C89 1.41(2)
C84 C85 1.397(19)
C98 H98 0.9500
C98 C97 1.41(2)
C98 C99 1.372(16)
C97 H97 0.9500
C97 C96 1.30(3)
C89 H89 0.9500
C89 C88 1.388(14)
C88 H88 0.9500
C88 C87 1.37(3)
C96 H96 0.9500
C96 C95 1.39(2)
C37 C36 1.388(10)
C22 C23 1.398(9)
C4 H4 0.9500
C55 C56 1.406(10)
C23 H23 0.9500
C36 H36 0.9500
C36 C35 1.387(10)
C35 H35 0.9500
C25 H25 0.9500
C56 H56 0.9500
C72 H72 0.9500
C54 H54 0.9500
C52 H52 0.9500
C48 H48 0.9500
C48 C47 1.376(13)
C58 H58 0.9500
C13 H13 0.9500
C47 H47 0.9500
C79 H79 0.9500
C94 C99 1.384(16)
C94 C95 1.373(14)
C99 H99 0.9500
C77 H77 0.9500
C62 H62 0.9500
C85 H85 0.9500
C85 C86 1.49(3)
C95 H95 0.9500
Cl0A C104 1.720(10)
Cl2 C104 1.749(10)
C104 H10K 0.9900
C104 H10L 0.9900
Cl3 C105 1.73(2)
Cl4 C105 1.76(2)
C105 H10M 0.9900
C105 H10N 0.9900
S107 O105 1.447(5)
S107 O103 1.425(6)
S107 O104 1.422(6)
S107 C107 1.808(8)
F103 C107 1.323(9)
F105 C107 1.371(10)
F104 C107 1.321(10)
S115 O129 1.434(7)
S115 O127 1.404(8)
S115 O128 1.439(9)
S115 C115 1.795(10)
F129 C115 1.306(12)
F128 C115 1.405(12)
F130 C115 1.316(11)
S112 O120 1.444(13)
S112 O119 1.418(12)
S112 O118 1.453(12)
S112 C112 1.812(13)
F121 C112 1.327(14)
F120 C112 1.368(14)
F119 C112 1.327(15)
S113 O121 1.452(9)
S113 O122 1.438(8)
S113 O123 1.426(7)
S113 C113 1.807(10)
F123 C113 1.328(10)
F124 C113 1.359(11)
F122 C113 1.333(10)
S114 O124 1.439(10)
S114 O126 1.429(10)
S114 O125 1.431(10)
S114 C114 1.809(11)
F126 C114 1.323(13)
F125 C114 1.355(12)
F127 C114 1.342(13)
S106 O102 1.435(5)
S106 O100 1.431(5)
S106 O101 1.433(5)
S106 C106 1.810(8)
F102 C106 1.320(9)
F100 C106 1.354(8)
F101 C106 1.338(9)
S111 O115 1.509(10)
S111 O117 1.478(13)
S111 O116 1.480(13)
S111 C111 1.825(14)
F118 C111 1.323(15)
F115 C111 1.432(15)
F117 C111 1.349(16)
S110 O114 1.423(10)
S110 O112 1.393(11)
S110 O113 1.464(11)
S110 C110 1.815(12)
F113 C110 1.340(13)
F114 C110 1.349(12)
F112 C110 1.336(13)
S109 O110 1.458(12)
S109 O111 1.406(11)
S109 O109 1.448(13)
S109 C109 1.811(14)
F110 C109 1.287(15)
F111 C109 1.363(15)
F109 C109 1.360(15)
S108 O107 1.442(11)
S108 O106 1.385(10)
S108 O108 1.440(11)
S108 C108 1.867(13)
F106 C108 1.346(13)
F107 C108 1.380(14)
F108 C108 1.320(14)
O200 C101 1.285(12)
O200 C102 1.428(13)
C101 H10A 0.9900
C101 H10B 0.9900
C101 C100 1.468(13)
C100 H10C 0.9800
C100 H10D 0.9800
C100 H10E 0.9800
C102 H10F 0.9900
C102 H10G 0.9900
C102 C103 1.476(15)
C103 H10H 0.9800
C103 H10I 0.9800
C103 H10J 0.9800
C86 H86 0.9500
C86 C87 1.37(4)
C87 H87 0.9500
